data_7130206
loop_
_publ_author_name
'Xing, Tian'
'Derbyshire, Max'
'Elsegood, Mark Robert James'
'Redshaw, Carl'

_publ_section_title
;
 Mixed-metal calix[8]arene complexes: Structure, and ring opening
 polymerization studies
;
_journal_name_full 'Chemical Communications'
_journal_paper_doi 10.1039/D2CC02236B
_journal_year 2022
_chemical_formula_moiety 'C103.55 H135.73 Li N2 Nb O15 W2, 3(C2 H3 N)'
_chemical_formula_sum 'C109.55 H144.73 Li N5 Nb O15 W2'
_chemical_formula_weight 2239.21
_space_group_crystal_system triclinic
_space_group_IT_number 2
_space_group_name_Hall '-P 1'
_space_group_name_H-M_alt 'P -1'
_atom_sites_solution_hydrogens geom
_atom_sites_solution_primary iterative
_atom_sites_solution_secondary difmap
_audit_creation_method SHELXL-2018/3
_audit_update_record
;
2022-03-06 deposited with the CCDC.	2022-06-08 downloaded from the CCDC.
;
_cell_angle_alpha 80.1717(12)
_cell_angle_beta 85.4069(11)
_cell_angle_gamma 66.0269(14)
_cell_formula_units_Z 2
_cell_length_a 15.4661(2)
_cell_length_b 17.4102(3)
_cell_length_c 22.4328(3)
_cell_measurement_reflns_used 66442
_cell_measurement_temperature 100(2)
_cell_measurement_theta_max 70.07
_cell_measurement_theta_min 2.85
_cell_volume 5437.97(15)
_computing_cell_refinement 'CrysAlisPro 1.171.41.93a (Rigaku OD, 2020)'
_computing_data_collection 'CrysAlisPro 1.171.41.93a (Rigaku OD, 2020)'
_computing_data_reduction 'CrysAlisPro 1.171.41.93a (Rigaku OD, 2020)'
_computing_molecular_graphics 'Bruker SHELXTL'
_computing_publication_material 'Bruker SHELXTL'
_computing_structure_refinement 'SHELXL-2018/3 (Sheldrick, 2018)'
_computing_structure_solution 'SHELXT-2018/2 (Sheldrick, 2015)'
_diffrn_ambient_temperature 100(2)
_diffrn_detector_area_resol_mean 10
_diffrn_measured_fraction_theta_full 0.995
_diffrn_measured_fraction_theta_max 0.981
_diffrn_measurement_device 'four-circle diffractometer'
_diffrn_measurement_device_type
; 
Rigaku 007HF equipped with Varimax confocal mirrors and an AFC11 goniometer 
 and HyPix 6000 detector 
;
_diffrn_measurement_method 'profile data from \w-scans'
_diffrn_radiation_collimation 0.3
_diffrn_radiation_type CuK\a
_diffrn_radiation_wavelength 1.54178
_diffrn_reflns_av_R_equivalents 0.0590
_diffrn_reflns_av_unetI/netI 0.0271
_diffrn_reflns_Laue_measured_fraction_full 0.995
_diffrn_reflns_Laue_measured_fraction_max 0.981
_diffrn_reflns_limit_h_max 18
_diffrn_reflns_limit_h_min -18
_diffrn_reflns_limit_k_max 21
_diffrn_reflns_limit_k_min -21
_diffrn_reflns_limit_l_max 27
_diffrn_reflns_limit_l_min -27
_diffrn_reflns_number 180640
_diffrn_reflns_point_group_measured_fraction_full 0.995
_diffrn_reflns_point_group_measured_fraction_max 0.981
_diffrn_reflns_theta_full 67.679
_diffrn_reflns_theta_max 70.595
_diffrn_reflns_theta_min 2.810
_diffrn_source 'Rotating anode'
_exptl_absorpt_coefficient_mu 5.159
_exptl_absorpt_correction_T_max 1.000
_exptl_absorpt_correction_T_min 0.716
_exptl_absorpt_correction_type multi-scan
_exptl_absorpt_process_details
; 
CrysAlisPro 1.171.41.93a (Rigaku Oxford Diffraction, 2020) 
Empirical absorption correction using spherical harmonics, 
implemented in SCALE3 ABSPACK scaling algorithm. 
;
_exptl_crystal_colour orange
_exptl_crystal_density_diffrn 1.368
_exptl_crystal_density_method 'not measured'
_exptl_crystal_description plate
_exptl_crystal_F_000 2298
_exptl_crystal_recrystallization_method 'Re-crystallisation from solvent: acetonitrile'
_exptl_crystal_size_max 0.100
_exptl_crystal_size_mid 0.050
_exptl_crystal_size_min 0.020
_refine_diff_density_max 1.595
_refine_diff_density_min -2.463
_refine_diff_density_rms 0.105
_refine_ls_extinction_coef 0.000128(15)
_refine_ls_extinction_expression Fc^*^=kFc[1+0.001xFc^2^\l^3^/sin(2\q)]^-1/4^
_refine_ls_extinction_method 'SHELXL-2018/3 (Sheldrick 2018)'
_refine_ls_goodness_of_fit_ref 1.044
_refine_ls_hydrogen_treatment constr
_refine_ls_matrix_type full
_refine_ls_number_parameters 1396
_refine_ls_number_reflns 20452
_refine_ls_number_restraints 899
_refine_ls_restrained_S_all 1.055
_refine_ls_R_factor_all 0.0550
_refine_ls_R_factor_gt 0.0474
_refine_ls_shift/su_max 0.001
_refine_ls_shift/su_mean 0.000
_refine_ls_structure_factor_coef Fsqd
_refine_ls_weighting_details 'w=1/[\s^2^(Fo^2^)+(0.0693P)^2^+11.7579P] where P=(Fo^2^+2Fc^2^)/3'
_refine_ls_weighting_scheme calc
_refine_ls_wR_factor_gt 0.1251
_refine_ls_wR_factor_ref 0.1317
_reflns_Friedel_coverage 0.000
_reflns_number_gt 17807
_reflns_number_total 20452
_reflns_threshold_expression 'I > 2\s(I)'
_cod_data_source_file d2cc02236b2.cif
_cod_data_source_block 5dot3MeCN
_cod_depositor_comments
;
The following automatic conversions were performed:

data item '_atom_sites_solution_primary' value 'Iterative' was
changed to 'iterative' in accordance with the
/home/data/users/saulius/crontab/automatic-downloads/rss-feeds/RSC/lib/dictionaries/cif_core.dic
dictionary named 'cif_core.dic' version 2.4.2 last updated on
2011-04-26.

Automatic conversion script
Id: cif_fix_values 7556 2019-12-06 15:28:31Z antanas 
;
_cod_database_code 7130206
_shelx_shelxl_version_number 2018/3
_shelx_space_group_comment
; 
The symmetry employed for this shelxl refinement is uniquely defined 
by the following loop, which should always be used as a source of 
symmetry information in preference to the above space-group names. 
They are only intended as comments. 
;
_shelx_estimated_absorpt_t_min 0.626
_shelx_estimated_absorpt_t_max 0.904

loop_
_space_group_symop_operation_xyz
'x, y, z'
'-x, -y, -z'

loop_
_atom_site_label
_atom_site_type_symbol
_atom_site_fract_x
_atom_site_fract_y
_atom_site_fract_z
_atom_site_U_iso_or_equiv
_atom_site_adp_type
_atom_site_occupancy
_atom_site_site_symmetry_order
_atom_site_calc_flag
_atom_site_refinement_flags_posn
_atom_site_refinement_flags_adp
_atom_site_refinement_flags_occupancy
_atom_site_disorder_assembly
_atom_site_disorder_group
W1 W 0.33880(2) 0.37422(2) 0.29578(2) 0.04300(8) Uani 1 1 d . . . . .
W2 W 0.20184(2) 0.58051(2) 0.20492(2) 0.04262(8) Uani 1 1 d . . . . .
Nb1 Nb 0.37772(3) 0.40165(3) 0.12596(2) 0.04322(10) Uani 1 1 d . . . . .
Li1 Li 0.1807(8) 0.5363(7) 0.3506(5) 0.063(2) Uani 1 1 d . . . . .
O9 O 0.2513(2) 0.4908(2) 0.27156(15) 0.0431(7) Uani 1 1 d . . . . .
O10 O 0.3759(2) 0.3630(2) 0.21962(15) 0.0442(7) Uani 1 1 d . . . . .
O11 O 0.2753(2) 0.5149(2) 0.15340(15) 0.0432(7) Uani 1 1 d . . . . .
O1 O 0.2385(2) 0.3361(2) 0.29181(15) 0.0446(7) Uani 1 1 d . . . . .
O2 O 0.2717(2) 0.3705(2) 0.12632(15) 0.0467(8) Uani 1 1 d . . . . .
O3 O 0.0962(2) 0.5507(2) 0.19543(15) 0.0428(7) Uani 1 1 d . . . . .
O4 O 0.1273(2) 0.6381(2) 0.27702(16) 0.0479(8) Uani 1 1 d . . . . .
O5 O 0.2925(2) 0.6261(2) 0.21853(15) 0.0461(8) Uani 1 1 d . . . . .
O6 O 0.4668(2) 0.4453(2) 0.14491(15) 0.0465(8) Uani 1 1 d . . . . .
O7 O 0.4406(2) 0.4043(2) 0.31165(15) 0.0441(7) Uani 1 1 d . . . . .
O8 O 0.2822(2) 0.4098(2) 0.37732(14) 0.0443(7) Uani 1 1 d . . . . .
C1 C 0.2317(4) 0.2601(3) 0.3136(2) 0.0471(11) Uani 1 1 d . . . . .
C2 C 0.2005(4) 0.2456(3) 0.3728(2) 0.0513(12) Uani 1 1 d . . . . .
C3 C 0.1958(4) 0.1677(4) 0.3933(3) 0.0616(14) Uani 1 1 d . . . . .
H3 H 0.173041 0.157579 0.433153 0.092 Uiso 1 1 calc R U . . .
C4 C 0.2231(6) 0.1043(4) 0.3575(3) 0.0740(18) Uani 1 1 d . . . . .
C5 C 0.2524(5) 0.1214(4) 0.2983(3) 0.0626(15) Uani 1 1 d . . . . .
H5 H 0.269930 0.078722 0.273037 0.094 Uiso 1 1 calc R U . . .
C6 C 0.2567(4) 0.1986(3) 0.2750(2) 0.0487(11) Uani 1 1 d . . . . .
C7 C 0.2263(6) 0.0157(5) 0.3862(3) 0.104(3) Uani 1 1 d D . . . .
C8 C 0.1322(5) 0.0264(5) 0.4166(5) 0.115(4) Uani 1 1 d D . . . .
H8A H 0.082559 0.049267 0.386063 0.173 Uiso 1 1 calc R U . . .
H8B H 0.117755 0.065732 0.445987 0.173 Uiso 1 1 calc R U . . .
H8C H 0.135374 -0.028924 0.437458 0.173 Uiso 1 1 calc R U . . .
C9 C 0.3016(6) -0.0238(5) 0.4388(4) 0.103(3) Uani 1 1 d D . . . .
H9A H 0.281515 0.012061 0.470801 0.154 Uiso 1 1 calc R U . . .
H9B H 0.363429 -0.026718 0.422676 0.154 Uiso 1 1 calc R U . . .
H9C H 0.306278 -0.081155 0.455549 0.154 Uiso 1 1 calc R U . . .
C10 C 0.2657(7) -0.0496(4) 0.3444(4) 0.108(3) Uani 1 1 d D . . . .
H10A H 0.272266 -0.105356 0.366478 0.163 Uiso 1 1 calc R U . . .
H10B H 0.327780 -0.052270 0.329041 0.163 Uiso 1 1 calc R U . . .
H10C H 0.222654 -0.033934 0.310434 0.163 Uiso 1 1 calc R U . . .
C11 C 0.2820(4) 0.2198(3) 0.2093(2) 0.0498(12) Uani 1 1 d . . . . .
H11A H 0.311440 0.166781 0.191251 0.075 Uiso 1 1 calc R U . . .
H11B H 0.328798 0.245635 0.207147 0.075 Uiso 1 1 calc R U . . .
C12 C 0.1921(3) 0.3570(3) 0.1377(2) 0.0449(11) Uani 1 1 d . . . . .
C13 C 0.1949(4) 0.2810(3) 0.1734(2) 0.0461(11) Uani 1 1 d . . . . .
C14 C 0.1149(4) 0.2632(3) 0.1775(2) 0.0492(12) Uani 1 1 d . . . . .
H14 H 0.117885 0.211121 0.200517 0.074 Uiso 1 1 calc R U . . .
C15 C 0.0303(4) 0.3184(3) 0.1492(2) 0.0519(12) Uani 1 1 d . . . . .
C16 C 0.0270(4) 0.3961(3) 0.1187(2) 0.0489(11) Uani 1 1 d . . . . .
H16 H -0.030995 0.436486 0.101169 0.073 Uiso 1 1 calc R U . . .
C17 C 0.1057(4) 0.4171(3) 0.1130(2) 0.0455(11) Uani 1 1 d . . . . .
C18 C -0.0530(4) 0.2921(4) 0.1531(3) 0.0595(14) Uani 1 1 d . . . . .
C19 C -0.0820(5) 0.2741(5) 0.2192(3) 0.0790(19) Uani 1 1 d . . . . .
H19A H -0.028842 0.227361 0.240904 0.118 Uiso 1 1 calc R U . . .
H19B H -0.136251 0.258363 0.220869 0.118 Uiso 1 1 calc R U . . .
H19C H -0.099341 0.325227 0.238158 0.118 Uiso 1 1 calc R U . . .
C20 C -0.0234(5) 0.2107(5) 0.1240(4) 0.085(2) Uani 1 1 d . . . . .
H20A H -0.009445 0.222921 0.080939 0.127 Uiso 1 1 calc R U . . .
H20B H -0.075144 0.191172 0.128582 0.127 Uiso 1 1 calc R U . . .
H20C H 0.033046 0.166189 0.144138 0.127 Uiso 1 1 calc R U . . .
C21 C -0.1394(5) 0.3597(5) 0.1209(4) 0.096(3) Uani 1 1 d . . . . .
H21A H -0.163689 0.409545 0.141768 0.143 Uiso 1 1 calc R U . . .
H21B H -0.188214 0.337355 0.120847 0.143 Uiso 1 1 calc R U . . .
H21C H -0.122286 0.376037 0.079068 0.143 Uiso 1 1 calc R U . . .
C22 C 0.0976(4) 0.5038(3) 0.0801(2) 0.0457(11) Uani 1 1 d . . . . .
H22A H 0.157069 0.510353 0.085314 0.069 Uiso 1 1 calc R U . . .
H22B H 0.089849 0.506446 0.036351 0.069 Uiso 1 1 calc R U . . .
C23 C 0.0168(3) 0.5957(3) 0.1611(2) 0.0415(10) Uani 1 1 d . . . . .
C24 C 0.0160(3) 0.5766(3) 0.1025(2) 0.0433(10) Uani 1 1 d . . . . .
C25 C -0.0613(4) 0.6281(3) 0.0664(2) 0.0475(11) Uani 1 1 d . . . . .
H25 H -0.062319 0.616513 0.026702 0.071 Uiso 1 1 calc R U . . .
C26 C -0.1373(4) 0.6960(4) 0.0858(2) 0.0525(12) Uani 1 1 d . . . . .
C27 C -0.1357(4) 0.7088(3) 0.1454(2) 0.0481(11) Uani 1 1 d . . . . .
H27 H -0.188184 0.753208 0.160284 0.072 Uiso 1 1 calc R U . . .
C28 C -0.0602(3) 0.6592(3) 0.1839(2) 0.0438(10) Uani 1 1 d . . . . .
C29 C -0.2233(8) 0.7427(6) 0.0427(5) 0.059(2) Uani 0.610(10) 1 d D U P A 1
C30 C -0.2692(8) 0.6830(7) 0.0301(5) 0.076(3) Uani 0.610(10) 1 d D U P A 1
H30A H -0.291448 0.659947 0.068321 0.114 Uiso 0.610(10) 1 calc R U P A 1
H30B H -0.322877 0.714991 0.002949 0.114 Uiso 0.610(10) 1 calc R U P A 1
H30C H -0.222357 0.636122 0.011142 0.114 Uiso 0.610(10) 1 calc R U P A 1
C31 C -0.1897(11) 0.7772(8) -0.0174(5) 0.070(3) Uani 0.610(10) 1 d D U P A 1
H31A H -0.141953 0.730008 -0.035558 0.105 Uiso 0.610(10) 1 calc R U P A 1
H31B H -0.243478 0.807402 -0.044685 0.105 Uiso 0.610(10) 1 calc R U P A 1
H31C H -0.161924 0.816518 -0.010557 0.105 Uiso 0.610(10) 1 calc R U P A 1
C32 C -0.2980(11) 0.8188(8) 0.0696(8) 0.070(3) Uani 0.610(10) 1 d D U P A 1
H32A H -0.320975 0.798344 0.108428 0.106 Uiso 0.610(10) 1 calc R U P A 1
H32B H -0.269429 0.857773 0.075756 0.106 Uiso 0.610(10) 1 calc R U P A 1
H32C H -0.350983 0.848656 0.041629 0.106 Uiso 0.610(10) 1 calc R U P A 1
C29X C -0.2107(11) 0.7722(10) 0.0445(7) 0.057(3) Uani 0.390(10) 1 d D U P A 2
C30X C -0.1937(13) 0.8552(9) 0.0355(8) 0.075(4) Uani 0.390(10) 1 d D U P A 2
H30D H -0.196087 0.873272 0.074902 0.112 Uiso 0.390(10) 1 calc R U P A 2
H33E H -0.131489 0.845067 0.016602 0.112 Uiso 0.390(10) 1 calc R U P A 2
H34F H -0.242900 0.899842 0.009438 0.112 Uiso 0.390(10) 1 calc R U P A 2
C31X C -0.2068(15) 0.7450(13) -0.0173(7) 0.066(4) Uani 0.390(10) 1 d D U P A 2
H31D H -0.144261 0.734361 -0.035828 0.099 Uiso 0.390(10) 1 calc R U P A 2
H31E H -0.218337 0.692842 -0.012189 0.099 Uiso 0.390(10) 1 calc R U P A 2
H31F H -0.255403 0.790189 -0.043407 0.099 Uiso 0.390(10) 1 calc R U P A 2
C32X C -0.3095(13) 0.7885(14) 0.0727(10) 0.064(5) Uani 0.390(10) 1 d D U P A 2
H32D H -0.313019 0.806003 0.112430 0.096 Uiso 0.390(10) 1 calc R U P A 2
H32E H -0.357689 0.833538 0.046285 0.096 Uiso 0.390(10) 1 calc R U P A 2
H32F H -0.320624 0.736191 0.077502 0.096 Uiso 0.390(10) 1 calc R U P A 2
C33 C -0.0636(3) 0.6750(3) 0.2489(2) 0.0445(11) Uani 1 1 d . . . . .
H33A H -0.129423 0.691392 0.264330 0.067 Uiso 1 1 calc R U . . .
H33B H -0.023755 0.621202 0.273995 0.067 Uiso 1 1 calc R U . . .
C34 C 0.0655(4) 0.7209(3) 0.2691(2) 0.0463(11) Uani 1 1 d . . . . .
C35 C -0.0301(4) 0.7434(3) 0.2562(2) 0.0489(11) Uani 1 1 d . . . . .
C36 C -0.0909(4) 0.8274(4) 0.2488(3) 0.0567(13) Uani 1 1 d . . . . .
H36 H -0.155305 0.841770 0.240424 0.085 Uiso 1 1 calc R U . . .
C37 C -0.0626(4) 0.8931(4) 0.2529(3) 0.0641(15) Uani 1 1 d . . . . .
C38 C 0.0325(4) 0.8688(4) 0.2661(3) 0.0662(16) Uani 1 1 d . . . . .
H38 H 0.053972 0.911782 0.269524 0.099 Uiso 1 1 calc R U . . .
C39 C 0.0966(4) 0.7852(4) 0.2743(3) 0.0572(14) Uani 1 1 d . . . . .
C40 C -0.1324(5) 0.9856(4) 0.2415(4) 0.084(2) Uani 1 1 d . . . . .
C41 C -0.1589(7) 1.0089(5) 0.1749(5) 0.125(4) Uani 1 1 d . . . . .
H41A H -0.101767 1.000328 0.149933 0.188 Uiso 1 1 calc R U . . .
H41B H -0.203132 1.068671 0.166874 0.188 Uiso 1 1 calc R U . . .
H41C H -0.188923 0.972739 0.165202 0.188 Uiso 1 1 calc R U . . .
C42 C -0.2200(5) 1.0002(5) 0.2809(5) 0.103(3) Uani 1 1 d . . . . .
H42A H -0.264509 1.059706 0.271809 0.155 Uiso 1 1 calc R U . . .
H42B H -0.202281 0.987188 0.323601 0.155 Uiso 1 1 calc R U . . .
H42C H -0.249974 0.963066 0.272938 0.155 Uiso 1 1 calc R U . . .
C43 C -0.0886(6) 1.0470(5) 0.2544(6) 0.129(4) Uani 1 1 d . . . . .
H43A H -0.037474 1.045196 0.225173 0.193 Uiso 1 1 calc R U . . .
H43B H -0.063240 1.029584 0.295478 0.193 Uiso 1 1 calc R U . . .
H43C H -0.137507 1.105076 0.250752 0.193 Uiso 1 1 calc R U . . .
C44 C 0.1995(4) 0.7627(4) 0.2866(3) 0.0587(14) Uani 1 1 d . . . . .
H44A H 0.227797 0.703735 0.308235 0.088 Uiso 1 1 calc R U . . .
H44B H 0.203353 0.800957 0.313345 0.088 Uiso 1 1 calc R U . . .
C45 C 0.2994(4) 0.7018(3) 0.1971(2) 0.0471(11) Uani 1 1 d . . . . .
C46 C 0.2561(4) 0.7701(4) 0.2293(3) 0.0550(13) Uani 1 1 d . . . . .
C47 C 0.2662(5) 0.8454(4) 0.2057(3) 0.0687(17) Uani 1 1 d . . . . .
H47 H 0.236865 0.892823 0.226611 0.103 Uiso 1 1 calc R U . . .
C48 C 0.3171(5) 0.8545(4) 0.1531(3) 0.0728(18) Uani 1 1 d . . . . .
C49 C 0.3598(4) 0.7845(4) 0.1235(3) 0.0617(14) Uani 1 1 d . . . . .
H49 H 0.394837 0.789421 0.087353 0.093 Uiso 1 1 calc R U . . .
C50 C 0.3532(4) 0.7072(3) 0.1449(2) 0.0502(12) Uani 1 1 d . . . . .
C51 C 0.3342(7) 0.9388(7) 0.1384(5) 0.068(2) Uani 0.660(11) 1 d D U P B 1
C52 C 0.2373(12) 1.0147(15) 0.1395(10) 0.086(5) Uani 0.660(11) 1 d D U P B 1
H52A H 0.245565 1.068015 0.126308 0.129 Uiso 0.660(11) 1 calc R U P B 1
H52B H 0.211031 1.014298 0.180709 0.129 Uiso 0.660(11) 1 calc R U P B 1
H52C H 0.193945 1.010065 0.112138 0.129 Uiso 0.660(11) 1 calc R U P B 1
C53 C 0.4028(8) 0.9421(7) 0.1828(6) 0.087(3) Uani 0.660(11) 1 d D U P B 1
H53A H 0.461708 0.890966 0.183962 0.130 Uiso 0.660(11) 1 calc R U P B 1
H53B H 0.373853 0.944979 0.223271 0.130 Uiso 0.660(11) 1 calc R U P B 1
H53C H 0.416642 0.992613 0.169419 0.130 Uiso 0.660(11) 1 calc R U P B 1
C54 C 0.3752(11) 0.9439(8) 0.0731(5) 0.089(4) Uani 0.660(11) 1 d D U P B 1
H54A H 0.333287 0.938127 0.045229 0.134 Uiso 0.660(11) 1 calc R U P B 1
H54B H 0.438152 0.897958 0.071633 0.134 Uiso 0.660(11) 1 calc R U P B 1
H54C H 0.379971 0.998896 0.061216 0.134 Uiso 0.660(11) 1 calc R U P B 1
C51X C 0.3067(18) 0.9410(15) 0.1107(9) 0.089(5) Uani 0.340(11) 1 d D U P B 2
C52X C 0.253(2) 1.013(3) 0.1481(18) 0.084(7) Uani 0.340(11) 1 d D U P B 2
H52D H 0.184713 1.029152 0.145502 0.126 Uiso 0.340(11) 1 calc R U P B 2
H52E H 0.267593 1.062694 0.132124 0.126 Uiso 0.340(11) 1 calc R U P B 2
H52F H 0.272279 0.993953 0.190479 0.126 Uiso 0.340(11) 1 calc R U P B 2
C53X C 0.4111(17) 0.9297(18) 0.1037(14) 0.108(7) Uani 0.340(11) 1 d D U P B 2
H53D H 0.447172 0.890532 0.138346 0.162 Uiso 0.340(11) 1 calc R U P B 2
H53E H 0.414792 0.984935 0.101804 0.162 Uiso 0.340(11) 1 calc R U P B 2
H53F H 0.437746 0.906404 0.066316 0.162 Uiso 0.340(11) 1 calc R U P B 2
C54X C 0.2647(19) 0.9637(12) 0.0469(9) 0.100(6) Uani 0.340(11) 1 d D U P B 2
H54D H 0.298594 0.916714 0.023958 0.150 Uiso 0.340(11) 1 calc R U P B 2
H54E H 0.271124 1.015345 0.025913 0.150 Uiso 0.340(11) 1 calc R U P B 2
H54F H 0.197539 0.973499 0.050153 0.150 Uiso 0.340(11) 1 calc R U P B 2
C55 C 0.4099(4) 0.6276(3) 0.1171(2) 0.0470(11) Uani 1 1 d . . . . .
H55A H 0.368322 0.598648 0.111570 0.070 Uiso 1 1 calc R U . . .
H55B H 0.434245 0.643464 0.076769 0.070 Uiso 1 1 calc R U . . .
C56 C 0.5123(3) 0.4815(3) 0.1719(2) 0.0427(10) Uani 1 1 d . . . . .
C57 C 0.4916(3) 0.5679(3) 0.1570(2) 0.0453(11) Uani 1 1 d . . . . .
C58 C 0.5465(4) 0.6018(3) 0.1815(2) 0.0481(11) Uani 1 1 d . . . . .
H58 H 0.532549 0.660830 0.170903 0.072 Uiso 1 1 calc R U . . .
C59 C 0.6211(4) 0.5518(3) 0.2209(2) 0.0490(12) Uani 1 1 d . . . . .
C60 C 0.6366(3) 0.4669(3) 0.2364(2) 0.0472(11) Uani 1 1 d . . . . .
H60 H 0.685697 0.431940 0.264062 0.071 Uiso 1 1 calc R U . . .
C61 C 0.5842(3) 0.4302(3) 0.2137(2) 0.0428(10) Uani 1 1 d . . . . .
C62 C 0.6812(4) 0.5890(4) 0.2469(3) 0.0549(13) Uani 1 1 d . . . . .
C63 C 0.6446(4) 0.6854(4) 0.2297(3) 0.0625(15) Uani 1 1 d . . . . .
H63A H 0.579672 0.711741 0.245055 0.094 Uiso 1 1 calc R U . . .
H63B H 0.645303 0.700160 0.185556 0.094 Uiso 1 1 calc R U . . .
H63C H 0.685171 0.706309 0.247452 0.094 Uiso 1 1 calc R U . . .
C64 C 0.6827(5) 0.5678(4) 0.3166(3) 0.0658(16) Uani 1 1 d . . . . .
H64A H 0.619404 0.598197 0.332933 0.099 Uiso 1 1 calc R U . . .
H64B H 0.727952 0.585347 0.332392 0.099 Uiso 1 1 calc R U . . .
H64C H 0.701613 0.506441 0.328572 0.099 Uiso 1 1 calc R U . . .
C65 C 0.7832(4) 0.5488(4) 0.2224(3) 0.0695(17) Uani 1 1 d . . . . .
H65A H 0.822381 0.573089 0.238017 0.104 Uiso 1 1 calc R U . . .
H65B H 0.782998 0.560679 0.178107 0.104 Uiso 1 1 calc R U . . .
H65C H 0.809053 0.487216 0.235563 0.104 Uiso 1 1 calc R U . . .
C66 C 0.6011(3) 0.3379(3) 0.2372(2) 0.0460(11) Uani 1 1 d . . . . .
H66A H 0.549067 0.325599 0.224093 0.069 Uiso 1 1 calc R U . . .
H66B H 0.661078 0.299890 0.219950 0.069 Uiso 1 1 calc R U . . .
C67 C 0.5250(3) 0.3584(3) 0.3404(2) 0.0447(11) Uani 1 1 d . . . . .
C68 C 0.6061(4) 0.3208(3) 0.3056(2) 0.0460(11) Uani 1 1 d . . . . .
C69 C 0.6907(4) 0.2718(3) 0.3351(2) 0.0501(12) Uani 1 1 d . . . . .
H69 H 0.745515 0.245090 0.311631 0.075 Uiso 1 1 calc R U . . .
C70 C 0.6988(4) 0.2601(3) 0.3978(3) 0.0534(12) Uani 1 1 d . . . . .
C71 C 0.6174(4) 0.3009(3) 0.4303(2) 0.0521(12) Uani 1 1 d . . . . .
H71 H 0.621302 0.295166 0.473020 0.078 Uiso 1 1 calc R U . . .
C72 C 0.5294(4) 0.3505(3) 0.4029(2) 0.0458(11) Uani 1 1 d . . . . .
C73 C 0.7947(4) 0.2042(4) 0.4276(3) 0.0648(15) Uani 1 1 d . . . . .
C74 C 0.8717(5) 0.2335(6) 0.3975(4) 0.092(2) Uani 1 1 d . . . . .
H74A H 0.877073 0.227972 0.354439 0.138 Uiso 1 1 calc R U . . .
H74B H 0.932469 0.198074 0.417092 0.138 Uiso 1 1 calc R U . . .
H74C H 0.854353 0.293047 0.401756 0.138 Uiso 1 1 calc R U . . .
C75 C 0.8203(6) 0.1121(4) 0.4195(3) 0.090(2) Uani 1 1 d . . . . .
H75A H 0.771909 0.093250 0.439134 0.135 Uiso 1 1 calc R U . . .
H75B H 0.881875 0.075810 0.437860 0.135 Uiso 1 1 calc R U . . .
H75C H 0.823633 0.108153 0.376235 0.135 Uiso 1 1 calc R U . . .
C76 C 0.7921(5) 0.2088(4) 0.4949(3) 0.0711(17) Uani 1 1 d . . . . .
H76A H 0.779372 0.266979 0.500556 0.107 Uiso 1 1 calc R U . . .
H76B H 0.853260 0.169873 0.512707 0.107 Uiso 1 1 calc R U . . .
H76C H 0.742027 0.192372 0.514703 0.107 Uiso 1 1 calc R U . . .
C77 C 0.4431(4) 0.3967(3) 0.4400(2) 0.0475(11) Uani 1 1 d . . . . .
H77A H 0.402676 0.450050 0.414728 0.071 Uiso 1 1 calc R U . . .
H77B H 0.464293 0.412388 0.474792 0.071 Uiso 1 1 calc R U . . .
C78 C 0.3060(4) 0.3550(3) 0.4303(2) 0.0457(11) Uani 1 1 d . . . . .
C79 C 0.3834(4) 0.3467(3) 0.4637(2) 0.0476(11) Uani 1 1 d . . . . .
C80 C 0.4042(4) 0.2925(3) 0.5182(2) 0.0531(12) Uani 1 1 d . . . . .
H80 H 0.455071 0.288607 0.541260 0.080 Uiso 1 1 calc R U . . .
C81 C 0.3532(4) 0.2434(4) 0.5405(2) 0.0576(13) Uani 1 1 d . . . . .
C82 C 0.2787(4) 0.2516(4) 0.5056(2) 0.0570(13) Uani 1 1 d . . . . .
H82 H 0.243390 0.218273 0.519735 0.085 Uiso 1 1 calc R U . . .
C83 C 0.2536(4) 0.3060(3) 0.4512(2) 0.0507(12) Uani 1 1 d . . . . .
C84 C 0.3756(5) 0.1827(4) 0.6012(3) 0.0706(17) Uani 1 1 d . . . . .
C85 C 0.4576(5) 0.1854(4) 0.6337(3) 0.0749(18) Uani 1 1 d . . . . .
H85A H 0.440976 0.243258 0.641891 0.112 Uiso 1 1 calc R U . . .
H85B H 0.514522 0.168524 0.608007 0.112 Uiso 1 1 calc R U . . .
H85C H 0.469616 0.146110 0.671938 0.112 Uiso 1 1 calc R U . . .
C86 C 0.4002(8) 0.0925(5) 0.5895(4) 0.107(3) Uani 1 1 d . . . . .
H86A H 0.415945 0.053381 0.627764 0.161 Uiso 1 1 calc R U . . .
H86B H 0.454572 0.076031 0.561664 0.161 Uiso 1 1 calc R U . . .
H86C H 0.345812 0.090172 0.571455 0.161 Uiso 1 1 calc R U . . .
C87 C 0.2873(6) 0.2098(5) 0.6429(3) 0.082(2) Uani 1 1 d . . . . .
H87A H 0.234828 0.205176 0.624192 0.123 Uiso 1 1 calc R U . . .
H87B H 0.269398 0.268846 0.648911 0.123 Uiso 1 1 calc R U . . .
H87C H 0.301522 0.172701 0.682100 0.123 Uiso 1 1 calc R U . . .
C88 C 0.1727(4) 0.3123(4) 0.4143(2) 0.0527(12) Uani 1 1 d . . . . .
H88A H 0.146641 0.369384 0.389564 0.079 Uiso 1 1 calc R U . . .
H88B H 0.121977 0.306805 0.442245 0.079 Uiso 1 1 calc R U . . .
O12 O 0.4114(2) 0.2648(2) 0.33253(16) 0.0508(8) Uani 1 1 d D U . . .
C89 C 0.4548(6) 0.1825(4) 0.3627(4) 0.096(2) Uani 1 1 d D U . . .
H89A H 0.429840 0.183648 0.404759 0.116 Uiso 0.769(11) 1 calc R U P C 1
H89B H 0.430369 0.147516 0.344415 0.116 Uiso 0.769(11) 1 calc R U P C 1
C90 C 0.5470(9) 0.1395(7) 0.3668(9) 0.142(6) Uani 0.769(11) 1 d . U P C 1
H90A H 0.560569 0.083028 0.390261 0.213 Uiso 0.769(11) 1 calc R U P C 1
H90B H 0.574779 0.133475 0.326186 0.213 Uiso 0.769(11) 1 calc R U P C 1
H90C H 0.574246 0.169951 0.387104 0.213 Uiso 0.769(11) 1 calc R U P C 1
C90X C 0.521(2) 0.158(2) 0.4136(11) 0.119(10) Uani 0.231(11) 1 d D U P C 2
H90D H 0.542419 0.097248 0.427841 0.178 Uiso 0.231(11) 1 calc R U P C 2
H90E H 0.574986 0.172374 0.399970 0.178 Uiso 0.231(11) 1 calc R U P C 2
H90F H 0.487788 0.189832 0.446740 0.178 Uiso 0.231(11) 1 calc R U P C 2
C91X C 0.5119(17) 0.1408(14) 0.3072(10) 0.083(7) Uani 0.231(11) 1 d D U P C 2
H91A H 0.548553 0.079995 0.320235 0.124 Uiso 0.231(11) 1 calc R U P C 2
H91B H 0.467791 0.148178 0.275612 0.124 Uiso 0.231(11) 1 calc R U P C 2
H91C H 0.554946 0.168176 0.291295 0.124 Uiso 0.231(11) 1 calc R U P C 2
C92X C 0.383(2) 0.143(2) 0.3786(18) 0.149(11) Uani 0.231(11) 1 d D U P C 2
H92A H 0.414485 0.085026 0.399855 0.224 Uiso 0.231(11) 1 calc R U P C 2
H92B H 0.333237 0.177105 0.404671 0.224 Uiso 0.231(11) 1 calc R U P C 2
H92C H 0.354668 0.141751 0.341390 0.224 Uiso 0.231(11) 1 calc R U P C 2
O13 O 0.1427(2) 0.6786(2) 0.15163(16) 0.0480(8) Uani 1 1 d D U . . .
C93 C 0.0926(6) 0.7565(5) 0.1144(4) 0.112(3) Uani 1 1 d D U . . .
C94 C 0.1336(14) 0.7393(13) 0.0501(6) 0.128(6) Uani 0.403(11) 1 d D U P . .
H94A H 0.102845 0.790418 0.020649 0.193 Uiso 0.403(11) 1 calc R U P . .
H94B H 0.201910 0.724673 0.049645 0.193 Uiso 0.403(11) 1 calc R U P . .
H94C H 0.122036 0.692023 0.039486 0.193 Uiso 0.403(11) 1 calc R U P . .
C95 C 0.0969(19) 0.8353(10) 0.1246(11) 0.176(9) Uani 0.403(11) 1 d D U P . .
H95A H 0.058072 0.882339 0.094660 0.264 Uiso 0.403(11) 1 calc R U P . .
H95B H 0.072907 0.846716 0.165383 0.264 Uiso 0.403(11) 1 calc R U P . .
H95C H 0.162636 0.829872 0.120757 0.264 Uiso 0.403(11) 1 calc R U P . .
C96 C -0.0095(10) 0.7654(18) 0.1134(13) 0.223(12) Uani 0.403(11) 1 d D U P . .
H96A H -0.047170 0.818734 0.087937 0.335 Uiso 0.403(11) 1 calc R U P . .
H96B H -0.011353 0.717428 0.096848 0.335 Uiso 0.403(11) 1 calc R U P . .
H96C H -0.035685 0.765611 0.154615 0.335 Uiso 0.403(11) 1 calc R U P . .
O14 O 0.3626(3) 0.4543(3) 0.04621(16) 0.0584(9) Uani 1 1 d D U . . .
C97 C 0.3385(6) 0.5033(6) -0.0102(3) 0.108(3) Uani 1 1 d D U . . .
H97A H 0.361029 0.461845 -0.038995 0.129 Uiso 0.769(11) 1 calc R U P C 2
H97B H 0.268548 0.526062 -0.010849 0.129 Uiso 0.769(11) 1 calc R U P C 2
C98 C 0.2619(11) 0.5912(9) 0.0018(8) 0.115(6) Uani 0.441(11) 1 d D U P D 1
H98A H 0.241991 0.628988 -0.036779 0.172 Uiso 0.441(11) 1 calc R U P D 1
H98B H 0.207177 0.583368 0.022494 0.172 Uiso 0.441(11) 1 calc R U P D 1
H98C H 0.288477 0.616599 0.027264 0.172 Uiso 0.441(11) 1 calc R U P D 1
C99 C 0.3128(12) 0.4635(13) -0.0521(7) 0.139(7) Uani 0.441(11) 1 d D U P D 1
H99A H 0.296729 0.501502 -0.090906 0.208 Uiso 0.441(11) 1 calc R U P D 1
H99B H 0.366112 0.410221 -0.058062 0.208 Uiso 0.441(11) 1 calc R U P D 1
H99C H 0.258032 0.451394 -0.036317 0.208 Uiso 0.441(11) 1 calc R U P D 1
C100 C 0.4281(12) 0.5210(14) -0.0286(9) 0.148(8) Uani 0.441(11) 1 d D U P D 1
H10M H 0.419135 0.555954 -0.068619 0.222 Uiso 0.441(11) 1 calc R U P D 1
H10N H 0.439122 0.551232 0.001097 0.222 Uiso 0.441(11) 1 calc R U P D 1
H10O H 0.482856 0.466980 -0.029945 0.222 Uiso 0.441(11) 1 calc R U P D 1
C98X C 0.3588(12) 0.5652(12) -0.0356(7) 0.117(5) Uani 0.559(11) 1 d . U P D 2
H98D H 0.330401 0.585912 -0.075857 0.175 Uiso 0.559(11) 1 calc R U P D 2
H98E H 0.333897 0.611251 -0.011064 0.175 Uiso 0.559(11) 1 calc R U P D 2
H98F H 0.427663 0.546141 -0.039601 0.175 Uiso 0.559(11) 1 calc R U P D 2
O15 O 0.4686(3) 0.2955(2) 0.11518(16) 0.0541(8) Uani 1 1 d D U . . .
C101 C 0.5349(5) 0.2156(4) 0.1037(3) 0.0846(18) Uani 1 1 d D U . . .
C102 C 0.5563(8) 0.1593(6) 0.1680(5) 0.108(3) Uani 0.790(10) 1 d D U P E 1
H10D H 0.602470 0.101833 0.163904 0.162 Uiso 0.790(10) 1 calc R U P E 1
H10E H 0.582057 0.184649 0.193961 0.162 Uiso 0.790(10) 1 calc R U P E 1
H10F H 0.497652 0.156506 0.186120 0.162 Uiso 0.790(10) 1 calc R U P E 1
C103 C 0.4918(10) 0.1786(9) 0.0663(7) 0.141(5) Uani 0.790(10) 1 d D U P E 1
H10G H 0.538410 0.122916 0.058465 0.212 Uiso 0.790(10) 1 calc R U P E 1
H10H H 0.436961 0.171912 0.087795 0.212 Uiso 0.790(10) 1 calc R U P E 1
H10I H 0.471333 0.216450 0.027767 0.212 Uiso 0.790(10) 1 calc R U P E 1
C104 C 0.6246(7) 0.2216(8) 0.0764(6) 0.119(4) Uani 0.790(10) 1 d D U P E 1
H10J H 0.669683 0.165219 0.068764 0.179 Uiso 0.790(10) 1 calc R U P E 1
H10K H 0.610190 0.260997 0.038209 0.179 Uiso 0.790(10) 1 calc R U P E 1
H10L H 0.652320 0.242401 0.104512 0.179 Uiso 0.790(10) 1 calc R U P E 1
C12X C 0.496(3) 0.1472(17) 0.118(2) 0.122(8) Uani 0.210(10) 1 d D U P E 2
H12A H 0.544289 0.092815 0.109595 0.182 Uiso 0.210(10) 1 calc R U P E 2
H12B H 0.477889 0.141909 0.161230 0.182 Uiso 0.210(10) 1 calc R U P E 2
H12C H 0.440072 0.162881 0.093533 0.182 Uiso 0.210(10) 1 calc R U P E 2
C13X C 0.6265(15) 0.191(2) 0.1317(17) 0.115(8) Uani 0.210(10) 1 d D U P E 2
H13A H 0.670147 0.135498 0.122437 0.173 Uiso 0.210(10) 1 calc R U P E 2
H13B H 0.652681 0.233674 0.115794 0.173 Uiso 0.210(10) 1 calc R U P E 2
H13C H 0.617965 0.189094 0.175651 0.173 Uiso 0.210(10) 1 calc R U P E 2
C14X C 0.547(3) 0.231(2) 0.0335(7) 0.113(9) Uani 0.210(10) 1 d D U P E 2
H14A H 0.592556 0.178660 0.019973 0.169 Uiso 0.210(10) 1 calc R U P E 2
H14B H 0.485858 0.248125 0.014401 0.169 Uiso 0.210(10) 1 calc R U P E 2
H14C H 0.570260 0.276313 0.022152 0.169 Uiso 0.210(10) 1 calc R U P E 2
N1 N 0.2199(4) 0.5804(4) 0.4215(3) 0.0705(14) Uani 1 1 d . . . . .
C105 C 0.2499(5) 0.5664(4) 0.4700(3) 0.0649(15) Uani 1 1 d . . . . .
C106 C 0.2903(5) 0.5461(5) 0.5301(3) 0.0773(19) Uani 1 1 d . . . . .
H105 H 0.320991 0.484227 0.541373 0.116 Uiso 1 1 calc R U . . .
H106 H 0.239913 0.569689 0.559527 0.116 Uiso 1 1 calc R U . . .
H107 H 0.337139 0.570753 0.529921 0.116 Uiso 1 1 calc R U . . .
N2 N 0.0533(4) 0.5411(3) 0.3896(3) 0.0707(14) Uani 1 1 d . . . . .
C107 C -0.0192(5) 0.5518(5) 0.4143(3) 0.0757(18) Uani 1 1 d . . . . .
C108 C -0.1080(7) 0.5658(7) 0.4459(4) 0.115(3) Uani 1 1 d . . . . .
H108 H -0.110506 0.592174 0.481627 0.172 Uiso 1 1 calc R U . . .
H109 H -0.113674 0.511320 0.458545 0.172 Uiso 1 1 calc R U . . .
H110 H -0.160312 0.603556 0.418993 0.172 Uiso 1 1 calc R U . . .
N3 N -0.1334(10) 0.8824(7) 0.4447(6) 0.198(6) Uani 1 1 d . . . . .
C109 C -0.0616(9) 0.8234(8) 0.4351(5) 0.117(3) Uani 1 1 d . . . . .
C110 C 0.0079(7) 0.7506(7) 0.4296(5) 0.128(4) Uani 1 1 d . . . . .
H111 H 0.017522 0.712484 0.468336 0.192 Uiso 1 1 calc R U . . .
H112 H 0.065889 0.759660 0.417893 0.192 Uiso 1 1 calc R U . . .
H113 H -0.007377 0.725005 0.398512 0.192 Uiso 1 1 calc R U . . .
N4 N 0.4211(7) 0.6470(9) 0.4230(4) 0.165(5) Uani 1 1 d . . . . .
C111 C 0.4265(5) 0.6200(5) 0.3795(3) 0.0743(18) Uani 1 1 d . . . . .
C112 C 0.4315(4) 0.5874(4) 0.3265(3) 0.0600(14) Uani 1 1 d . . . . .
H114 H 0.376766 0.573079 0.324555 0.090 Uiso 1 1 calc R U . . .
H115 H 0.489850 0.536019 0.325972 0.090 Uiso 1 1 calc R U . . .
H116 H 0.431296 0.629849 0.291674 0.090 Uiso 1 1 calc R U . . .
N5 N -0.0854(5) 0.4166(6) 0.3738(4) 0.113(2) Uani 1 1 d . . . . .
C113 C -0.0394(5) 0.4193(5) 0.3310(4) 0.080(2) Uani 1 1 d . . . . .
C114 C 0.0172(4) 0.4213(4) 0.2779(3) 0.0604(14) Uani 1 1 d . . . . .
H117 H 0.048822 0.363782 0.267336 0.091 Uiso 1 1 calc R U . . .
H118 H 0.064820 0.442109 0.285302 0.091 Uiso 1 1 calc R U . . .
H119 H -0.023171 0.459193 0.244381 0.091 Uiso 1 1 calc R U . . .

loop_
_atom_site_aniso_label
_atom_site_aniso_U_11
_atom_site_aniso_U_22
_atom_site_aniso_U_33
_atom_site_aniso_U_23
_atom_site_aniso_U_13
_atom_site_aniso_U_12
W1 0.04139(13) 0.04881(14) 0.04424(13) -0.00903(9) 0.00354(9) -0.02351(10)
W2 0.04040(13) 0.04650(13) 0.04846(14) -0.01381(10) 0.00075(9) -0.02263(10)
Nb1 0.0430(2) 0.0468(2) 0.0438(2) -0.01061(16) 0.00299(16) -0.02109(17)
Li1 0.063(6) 0.065(6) 0.067(6) -0.010(5) -0.002(5) -0.031(5)
O9 0.0455(18) 0.0510(18) 0.0438(17) -0.0151(14) 0.0050(14) -0.0283(15)
O10 0.0432(18) 0.0423(17) 0.0486(18) -0.0098(14) 0.0032(14) -0.0182(14)
O11 0.0428(18) 0.0412(17) 0.0493(18) -0.0061(14) -0.0018(14) -0.0206(14)
O1 0.0456(18) 0.0409(17) 0.0515(19) -0.0085(14) 0.0036(15) -0.0215(15)
O2 0.0494(19) 0.0475(18) 0.0502(19) -0.0150(15) 0.0013(15) -0.0240(16)
O3 0.0411(17) 0.0434(17) 0.0476(18) -0.0100(14) -0.0023(14) -0.0192(14)
O4 0.0460(19) 0.0515(19) 0.056(2) -0.0210(16) 0.0037(15) -0.0247(16)
O5 0.0446(18) 0.0501(19) 0.0502(19) -0.0079(15) -0.0023(15) -0.0252(15)
O6 0.0436(18) 0.0510(19) 0.0466(18) -0.0067(15) 0.0027(15) -0.0213(15)
O7 0.0396(17) 0.0456(18) 0.0476(18) -0.0062(14) 0.0013(14) -0.0183(14)
O8 0.0440(18) 0.0497(19) 0.0426(17) -0.0091(14) 0.0034(14) -0.0220(15)
C1 0.045(3) 0.043(3) 0.060(3) -0.008(2) 0.001(2) -0.024(2)
C2 0.049(3) 0.052(3) 0.058(3) -0.006(2) 0.006(2) -0.027(2)
C3 0.072(4) 0.064(3) 0.062(3) -0.008(3) 0.009(3) -0.042(3)
C4 0.101(5) 0.065(4) 0.070(4) -0.002(3) 0.002(4) -0.052(4)
C5 0.079(4) 0.052(3) 0.066(4) -0.013(3) 0.000(3) -0.034(3)
C6 0.051(3) 0.041(2) 0.059(3) -0.010(2) 0.000(2) -0.022(2)
C7 0.170(9) 0.082(5) 0.090(5) -0.006(4) 0.019(6) -0.085(6)
C8 0.073(5) 0.068(5) 0.197(10) 0.033(5) -0.018(6) -0.037(4)
C9 0.108(6) 0.078(5) 0.117(7) 0.015(5) -0.020(5) -0.040(5)
C10 0.125(7) 0.052(4) 0.149(8) 0.013(5) -0.026(6) -0.043(4)
C11 0.054(3) 0.043(3) 0.059(3) -0.017(2) 0.003(2) -0.023(2)
C12 0.044(3) 0.050(3) 0.050(3) -0.017(2) 0.001(2) -0.024(2)
C13 0.050(3) 0.042(3) 0.050(3) -0.014(2) 0.000(2) -0.020(2)
C14 0.058(3) 0.045(3) 0.054(3) -0.016(2) 0.003(2) -0.028(2)
C15 0.053(3) 0.054(3) 0.060(3) -0.022(2) 0.002(2) -0.029(2)
C16 0.049(3) 0.048(3) 0.057(3) -0.016(2) -0.003(2) -0.023(2)
C17 0.051(3) 0.045(3) 0.048(3) -0.017(2) 0.001(2) -0.023(2)
C18 0.056(3) 0.063(3) 0.071(4) -0.016(3) 0.003(3) -0.034(3)
C19 0.072(4) 0.076(4) 0.099(5) -0.018(4) 0.016(4) -0.040(4)
C20 0.074(4) 0.087(5) 0.122(6) -0.045(4) 0.012(4) -0.052(4)
C21 0.064(4) 0.088(5) 0.148(8) -0.004(5) -0.014(5) -0.046(4)
C22 0.049(3) 0.048(3) 0.047(3) -0.015(2) -0.003(2) -0.022(2)
C23 0.038(2) 0.044(2) 0.049(3) -0.008(2) -0.001(2) -0.023(2)
C24 0.042(3) 0.045(3) 0.048(3) -0.007(2) -0.002(2) -0.022(2)
C25 0.045(3) 0.053(3) 0.050(3) -0.008(2) -0.001(2) -0.024(2)
C26 0.044(3) 0.058(3) 0.051(3) -0.003(2) 0.001(2) -0.018(2)
C27 0.043(3) 0.047(3) 0.055(3) -0.007(2) 0.004(2) -0.019(2)
C28 0.043(3) 0.046(3) 0.049(3) -0.009(2) 0.005(2) -0.025(2)
C29 0.053(5) 0.057(6) 0.057(5) -0.004(4) -0.003(4) -0.012(4)
C30 0.064(6) 0.082(6) 0.080(7) -0.011(5) -0.019(5) -0.025(5)
C31 0.083(8) 0.051(7) 0.054(5) -0.001(4) -0.001(5) -0.007(5)
C32 0.061(7) 0.058(7) 0.069(6) 0.001(6) 0.003(5) -0.004(5)
C29X 0.054(6) 0.061(8) 0.047(6) -0.002(6) -0.010(5) -0.015(6)
C30X 0.089(10) 0.054(7) 0.068(9) 0.006(6) -0.015(8) -0.019(7)
C31X 0.059(9) 0.072(12) 0.048(7) -0.005(7) -0.014(6) -0.007(8)
C32X 0.049(7) 0.074(12) 0.051(8) -0.007(10) -0.014(5) -0.005(7)
C33 0.039(2) 0.050(3) 0.052(3) -0.017(2) 0.004(2) -0.024(2)
C34 0.046(3) 0.046(3) 0.055(3) -0.019(2) 0.007(2) -0.024(2)
C35 0.049(3) 0.050(3) 0.055(3) -0.020(2) 0.009(2) -0.023(2)
C36 0.050(3) 0.054(3) 0.071(4) -0.020(3) 0.014(3) -0.025(3)
C37 0.062(4) 0.050(3) 0.084(4) -0.025(3) 0.021(3) -0.024(3)
C38 0.065(4) 0.060(3) 0.089(4) -0.036(3) 0.025(3) -0.036(3)
C39 0.058(3) 0.062(3) 0.069(4) -0.031(3) 0.015(3) -0.036(3)
C40 0.072(4) 0.051(3) 0.124(6) -0.022(4) 0.028(4) -0.022(3)
C41 0.123(8) 0.064(5) 0.145(9) -0.003(5) 0.011(7) -0.001(5)
C42 0.073(5) 0.066(4) 0.169(9) -0.041(5) 0.042(5) -0.025(4)
C43 0.100(6) 0.057(4) 0.241(12) -0.058(6) 0.063(7) -0.040(4)
C44 0.062(3) 0.067(3) 0.072(4) -0.037(3) 0.014(3) -0.043(3)
C45 0.045(3) 0.049(3) 0.057(3) -0.007(2) -0.004(2) -0.028(2)
C46 0.053(3) 0.058(3) 0.069(3) -0.020(3) 0.002(3) -0.035(3)
C47 0.066(4) 0.059(3) 0.095(5) -0.028(3) 0.017(3) -0.035(3)
C48 0.074(4) 0.045(3) 0.100(5) -0.008(3) 0.013(4) -0.029(3)
C49 0.059(3) 0.049(3) 0.074(4) -0.004(3) 0.008(3) -0.023(3)
C50 0.045(3) 0.048(3) 0.058(3) -0.004(2) -0.003(2) -0.020(2)
C51 0.078(5) 0.050(4) 0.081(6) -0.005(5) 0.009(4) -0.034(4)
C52 0.103(7) 0.055(8) 0.086(9) -0.012(6) 0.006(6) -0.018(7)
C53 0.099(7) 0.068(6) 0.111(7) -0.011(6) -0.003(6) -0.052(6)
C54 0.120(9) 0.050(6) 0.090(6) -0.001(6) 0.026(6) -0.035(6)
C51X 0.117(10) 0.057(8) 0.091(9) -0.009(8) 0.015(8) -0.038(9)
C52X 0.123(14) 0.051(12) 0.094(13) -0.012(11) 0.001(12) -0.052(10)
C53X 0.128(10) 0.070(12) 0.130(16) 0.006(13) 0.024(10) -0.058(10)
C54X 0.153(16) 0.044(9) 0.088(10) -0.010(8) 0.009(11) -0.026(11)
C55 0.046(3) 0.049(3) 0.047(3) -0.001(2) -0.003(2) -0.022(2)
C56 0.038(2) 0.053(3) 0.042(2) -0.008(2) 0.002(2) -0.024(2)
C57 0.042(3) 0.053(3) 0.042(2) -0.003(2) 0.004(2) -0.024(2)
C58 0.048(3) 0.051(3) 0.050(3) -0.001(2) 0.000(2) -0.027(2)
C59 0.044(3) 0.056(3) 0.050(3) 0.000(2) 0.000(2) -0.027(2)
C60 0.040(3) 0.054(3) 0.048(3) 0.001(2) -0.001(2) -0.023(2)
C61 0.038(2) 0.044(3) 0.046(3) -0.003(2) 0.005(2) -0.018(2)
C62 0.051(3) 0.058(3) 0.063(3) 0.001(3) -0.006(2) -0.033(3)
C63 0.063(4) 0.059(3) 0.075(4) -0.006(3) -0.007(3) -0.035(3)
C64 0.074(4) 0.073(4) 0.063(4) 0.003(3) -0.016(3) -0.044(3)
C65 0.050(3) 0.069(4) 0.098(5) -0.006(3) -0.001(3) -0.034(3)
C66 0.041(3) 0.046(3) 0.050(3) -0.007(2) 0.005(2) -0.018(2)
C67 0.044(3) 0.039(2) 0.053(3) -0.004(2) -0.002(2) -0.020(2)
C68 0.046(3) 0.043(3) 0.050(3) -0.002(2) 0.001(2) -0.021(2)
C69 0.044(3) 0.045(3) 0.057(3) -0.002(2) 0.002(2) -0.017(2)
C70 0.052(3) 0.049(3) 0.056(3) 0.002(2) -0.004(2) -0.020(2)
C71 0.056(3) 0.052(3) 0.049(3) 0.001(2) -0.006(2) -0.025(2)
C72 0.046(3) 0.043(3) 0.051(3) -0.005(2) -0.001(2) -0.021(2)
C73 0.056(3) 0.062(3) 0.065(4) 0.003(3) -0.008(3) -0.016(3)
C74 0.049(4) 0.118(6) 0.091(5) 0.008(5) -0.012(3) -0.023(4)
C75 0.096(5) 0.062(4) 0.082(5) -0.003(3) -0.018(4) -0.001(4)
C76 0.070(4) 0.061(4) 0.070(4) 0.005(3) -0.022(3) -0.016(3)
C77 0.051(3) 0.049(3) 0.047(3) -0.008(2) 0.002(2) -0.025(2)
C78 0.052(3) 0.048(3) 0.038(2) -0.008(2) 0.010(2) -0.021(2)
C79 0.050(3) 0.047(3) 0.046(3) -0.008(2) 0.004(2) -0.020(2)
C80 0.057(3) 0.055(3) 0.047(3) -0.007(2) 0.000(2) -0.023(3)
C81 0.067(4) 0.056(3) 0.050(3) -0.005(2) 0.007(3) -0.028(3)
C82 0.070(4) 0.057(3) 0.051(3) -0.010(2) 0.017(3) -0.035(3)
C83 0.054(3) 0.055(3) 0.049(3) -0.012(2) 0.010(2) -0.028(2)
C84 0.088(5) 0.058(3) 0.061(4) 0.005(3) 0.001(3) -0.031(3)
C85 0.082(5) 0.071(4) 0.060(4) 0.000(3) -0.005(3) -0.023(4)
C86 0.174(9) 0.061(4) 0.085(5) 0.004(4) -0.013(6) -0.049(5)
C87 0.101(5) 0.094(5) 0.058(4) 0.003(3) 0.012(4) -0.053(4)
C88 0.051(3) 0.063(3) 0.051(3) -0.012(2) 0.013(2) -0.031(3)
O12 0.0476(19) 0.0522(18) 0.056(2) -0.0102(15) 0.0061(16) -0.0241(15)
C89 0.088(4) 0.060(4) 0.119(6) 0.009(3) -0.011(4) -0.015(3)
C90 0.094(6) 0.061(6) 0.251(17) 0.010(9) -0.041(9) -0.019(5)
C90X 0.099(17) 0.098(19) 0.092(12) 0.004(11) -0.005(11) 0.022(14)
C91X 0.065(13) 0.038(9) 0.126(11) -0.008(10) -0.039(9) 0.004(8)
C92X 0.155(19) 0.091(18) 0.19(3) 0.04(2) 0.008(15) -0.064(16)
O13 0.0458(18) 0.0463(18) 0.056(2) -0.0108(15) -0.0014(15) -0.0216(15)
C93 0.084(5) 0.086(5) 0.131(6) 0.050(4) -0.013(5) -0.023(4)
C94 0.172(16) 0.169(16) 0.077(5) 0.069(7) -0.060(7) -0.125(14)
C95 0.21(2) 0.059(6) 0.200(19) 0.038(10) -0.01(2) -0.019(12)
C96 0.072(7) 0.24(2) 0.28(3) 0.06(2) -0.053(10) -0.018(12)
O14 0.062(2) 0.068(2) 0.0513(19) -0.0114(17) 0.0008(17) -0.0316(19)
C97 0.093(5) 0.135(6) 0.069(4) 0.022(4) -0.010(4) -0.032(4)
C98 0.093(10) 0.123(8) 0.091(12) 0.029(7) -0.024(8) -0.020(7)
C99 0.096(13) 0.230(17) 0.043(7) -0.039(10) 0.000(7) -0.011(11)
C100 0.119(10) 0.172(18) 0.115(14) 0.041(13) 0.037(11) -0.050(10)
C98X 0.080(9) 0.148(11) 0.081(9) 0.041(8) 0.007(8) -0.027(8)
O15 0.051(2) 0.060(2) 0.053(2) -0.0145(16) 0.0084(16) -0.0232(16)
C101 0.076(4) 0.071(4) 0.097(4) -0.033(3) 0.010(3) -0.015(3)
C102 0.083(7) 0.077(5) 0.145(7) 0.016(5) -0.014(5) -0.024(5)
C103 0.137(9) 0.116(9) 0.173(10) -0.093(8) -0.012(8) -0.024(7)
C104 0.065(5) 0.134(9) 0.117(8) -0.018(6) 0.025(5) -0.003(5)
C12X 0.144(16) 0.070(8) 0.16(2) -0.048(14) 0.015(17) -0.040(11)
C13X 0.063(8) 0.117(17) 0.129(16) -0.017(18) 0.004(11) -0.001(7)
C14X 0.111(18) 0.108(17) 0.098(6) -0.057(9) 0.027(9) -0.011(15)
N1 0.065(3) 0.075(3) 0.072(3) -0.025(3) 0.002(3) -0.024(3)
C105 0.064(4) 0.069(4) 0.062(4) -0.016(3) -0.001(3) -0.025(3)
C106 0.093(5) 0.075(4) 0.056(4) -0.016(3) 0.008(3) -0.026(4)
N2 0.068(3) 0.069(3) 0.071(3) -0.014(3) 0.002(3) -0.022(3)
C107 0.061(4) 0.086(5) 0.074(4) -0.016(4) 0.005(3) -0.023(3)
C108 0.102(7) 0.134(8) 0.095(6) -0.035(6) 0.037(5) -0.034(6)
N3 0.194(12) 0.121(8) 0.215(13) -0.024(8) 0.051(10) -0.009(8)
C109 0.120(8) 0.118(8) 0.109(7) -0.021(6) -0.011(6) -0.041(7)
C110 0.107(7) 0.135(9) 0.147(9) -0.069(8) 0.022(7) -0.039(7)
N4 0.152(8) 0.330(15) 0.105(6) -0.118(8) 0.049(5) -0.167(10)
C111 0.071(4) 0.118(6) 0.059(4) -0.025(4) 0.005(3) -0.060(4)
C112 0.067(4) 0.068(4) 0.055(3) -0.008(3) -0.003(3) -0.037(3)
N5 0.081(5) 0.145(7) 0.106(5) -0.022(5) 0.021(4) -0.041(5)
C113 0.049(3) 0.099(5) 0.089(5) -0.019(4) 0.007(4) -0.026(4)
C114 0.047(3) 0.067(4) 0.072(4) -0.019(3) 0.003(3) -0.025(3)

loop_
_atom_type_symbol
_atom_type_description
_atom_type_scat_dispersion_real
_atom_type_scat_dispersion_imag
_atom_type_scat_source
C C 0.0181 0.0091 'International Tables Vol C Tables 4.2.6.8 and 6.1.1.4'
H H 0.0000 0.0000 'International Tables Vol C Tables 4.2.6.8 and 6.1.1.4'
O O 0.0492 0.0322 'International Tables Vol C Tables 4.2.6.8 and 6.1.1.4'
Nb Nb -0.1121 2.4826 'International Tables Vol C Tables 4.2.6.8 and 6.1.1.4'
W W -5.4734 5.5774 'International Tables Vol C Tables 4.2.6.8 and 6.1.1.4'
N N 0.0311 0.0180 'International Tables Vol C Tables 4.2.6.8 and 6.1.1.4'
Li Li 0.0008 0.0003 'International Tables Vol C Tables 4.2.6.8 and 6.1.1.4'

loop_
_geom_angle_atom_site_label_1
_geom_angle_atom_site_label_2
_geom_angle_atom_site_label_3
_geom_angle
_geom_angle_site_symmetry_1
_geom_angle_site_symmetry_3
_geom_angle_publ_flag
O10 W1 O12 98.96(15) . . ?
O10 W1 O7 92.92(14) . . ?
O12 W1 O7 87.12(14) . . ?
O10 W1 O1 93.92(14) . . ?
O12 W1 O1 87.25(14) . . ?
O7 W1 O1 171.74(14) . . ?
O10 W1 O9 91.30(14) . . ?
O12 W1 O9 169.55(14) . . ?
O7 W1 O9 94.38(13) . . ?
O1 W1 O9 90.08(13) . . ?
O10 W1 O8 169.60(14) . . ?
O12 W1 O8 91.43(14) . . ?
O7 W1 O8 86.92(13) . . ?
O1 W1 O8 87.18(13) . . ?
O9 W1 O8 78.34(13) . . ?
O10 W1 Li1 129.6(2) . . ?
O12 W1 Li1 131.3(2) . . ?
O7 W1 Li1 92.6(2) . . ?
O1 W1 Li1 86.6(2) . . ?
O9 W1 Li1 38.3(2) . . ?
O8 W1 Li1 40.1(2) . . ?
O11 W2 O13 99.25(15) . . ?
O11 W2 O9 91.17(14) . . ?
O13 W2 O9 169.53(14) . . ?
O11 W2 O5 94.48(14) . . ?
O13 W2 O5 87.52(14) . . ?
O9 W2 O5 90.71(13) . . ?
O11 W2 O3 93.74(14) . . ?
O13 W2 O3 87.78(14) . . ?
O9 W2 O3 92.55(13) . . ?
O5 W2 O3 171.09(14) . . ?
O11 W2 O4 169.54(14) . . ?
O13 W2 O4 91.21(15) . . ?
O9 W2 O4 78.36(14) . . ?
O5 W2 O4 85.72(14) . . ?
O3 W2 O4 86.82(13) . . ?
O11 W2 Li1 129.3(2) . . ?
O13 W2 Li1 131.5(2) . . ?
O9 W2 Li1 38.1(2) . . ?
O5 W2 Li1 88.7(2) . . ?
O3 W2 Li1 88.8(2) . . ?
O4 W2 Li1 40.3(2) . . ?
O14 Nb1 O15 99.40(17) . . ?
O14 Nb1 O2 94.57(16) . . ?
O15 Nb1 O2 95.32(15) . . ?
O14 Nb1 O6 95.12(15) . . ?
O15 Nb1 O6 95.05(15) . . ?
O2 Nb1 O6 164.45(14) . . ?
O14 Nb1 O10 169.64(15) . . ?
O15 Nb1 O10 90.95(14) . . ?
O2 Nb1 O10 84.13(13) . . ?
O6 Nb1 O10 84.15(13) . . ?
O14 Nb1 O11 89.87(15) . . ?
O15 Nb1 O11 170.73(14) . . ?
O2 Nb1 O11 83.93(13) . . ?
O6 Nb1 O11 83.96(13) . . ?
O10 Nb1 O11 79.77(13) . . ?
N2 Li1 O9 131.5(5) . . ?
N2 Li1 N1 95.4(5) . . ?
O9 Li1 N1 132.8(6) . . ?
N2 Li1 O8 106.3(5) . . ?
O9 Li1 O8 72.8(4) . . ?
N1 Li1 O8 91.7(4) . . ?
N2 Li1 O4 98.7(5) . . ?
O9 Li1 O4 72.8(4) . . ?
N1 Li1 O4 109.5(5) . . ?
O8 Li1 O4 145.5(6) . . ?
N2 Li1 W1 125.1(4) . . ?
O9 Li1 W1 34.8(2) . . ?
N1 Li1 W1 118.4(4) . . ?
O8 Li1 W1 38.1(2) . . ?
O4 Li1 W1 107.6(4) . . ?
N2 Li1 W2 120.8(4) . . ?
O9 Li1 W2 34.20(19) . . ?
N1 Li1 W2 130.6(5) . . ?
O8 Li1 W2 107.0(4) . . ?
O4 Li1 W2 38.6(2) . . ?
W1 Li1 W2 69.0(2) . . ?
W2 O9 W1 145.48(18) . . ?
W2 O9 Li1 107.7(3) . . ?
W1 O9 Li1 106.8(3) . . ?
W1 O10 Nb1 156.11(19) . . ?
W2 O11 Nb1 156.15(19) . . ?
C1 O1 W1 131.7(3) . . ?
C12 O2 Nb1 167.3(3) . . ?
C23 O3 W2 128.7(3) . . ?
C34 O4 W2 121.3(3) . . ?
C34 O4 Li1 137.6(4) . . ?
W2 O4 Li1 101.1(3) . . ?
C45 O5 W2 132.4(3) . . ?
C56 O6 Nb1 163.5(3) . . ?
C67 O7 W1 132.1(3) . . ?
C78 O8 W1 122.3(3) . . ?
C78 O8 Li1 135.5(4) . . ?
W1 O8 Li1 101.9(3) . . ?
O1 C1 C2 119.9(5) . . ?
O1 C1 C6 118.5(5) . . ?
C2 C1 C6 121.6(5) . . ?
C3 C2 C1 118.1(5) . . ?
C3 C2 C88 120.4(5) . . ?
C1 C2 C88 121.6(5) . . ?
C4 C3 C2 122.2(6) . . ?
C4 C3 H3 118.9 . . ?
C2 C3 H3 118.9 . . ?
C3 C4 C5 118.3(5) . . ?
C3 C4 C7 118.8(6) . . ?
C5 C4 C7 122.8(6) . . ?
C6 C5 C4 122.1(6) . . ?
C6 C5 H5 119.0 . . ?
C4 C5 H5 119.0 . . ?
C5 C6 C1 117.8(5) . . ?
C5 C6 C11 122.2(5) . . ?
C1 C6 C11 119.9(4) . . ?
C10 C7 C8 117.3(7) . . ?
C10 C7 C4 113.6(6) . . ?
C8 C7 C4 109.0(6) . . ?
C10 C7 C9 101.5(7) . . ?
C8 C7 C9 105.4(6) . . ?
C4 C7 C9 109.3(6) . . ?
C7 C8 H8A 109.5 . . ?
C7 C8 H8B 109.5 . . ?
H8A C8 H8B 109.5 . . ?
C7 C8 H8C 109.5 . . ?
H8A C8 H8C 109.5 . . ?
H8B C8 H8C 109.5 . . ?
C7 C9 H9A 109.5 . . ?
C7 C9 H9B 109.5 . . ?
H9A C9 H9B 109.5 . . ?
C7 C9 H9C 109.5 . . ?
H9A C9 H9C 109.5 . . ?
H9B C9 H9C 109.5 . . ?
C7 C10 H10A 109.5 . . ?
C7 C10 H10B 109.5 . . ?
H10A C10 H10B 109.5 . . ?
C7 C10 H10C 109.5 . . ?
H10A C10 H10C 109.5 . . ?
H10B C10 H10C 109.5 . . ?
C6 C11 C13 111.3(4) . . ?
C6 C11 H11A 109.4 . . ?
C13 C11 H11A 109.4 . . ?
C6 C11 H11B 109.4 . . ?
C13 C11 H11B 109.4 . . ?
H11A C11 H11B 108.0 . . ?
O2 C12 C17 120.5(4) . . ?
O2 C12 C13 120.2(4) . . ?
C17 C12 C13 119.3(4) . . ?
C14 C13 C12 118.9(5) . . ?
C14 C13 C11 119.1(5) . . ?
C12 C13 C11 121.9(4) . . ?
C13 C14 C15 122.9(5) . . ?
C13 C14 H14 118.6 . . ?
C15 C14 H14 118.6 . . ?
C16 C15 C14 116.9(5) . . ?
C16 C15 C18 123.4(5) . . ?
C14 C15 C18 119.7(5) . . ?
C15 C16 C17 122.4(5) . . ?
C15 C16 H16 118.8 . . ?
C17 C16 H16 118.8 . . ?
C16 C17 C12 119.0(5) . . ?
C16 C17 C22 120.2(5) . . ?
C12 C17 C22 120.7(4) . . ?
C21 C18 C15 112.8(5) . . ?
C21 C18 C19 107.2(6) . . ?
C15 C18 C19 110.5(5) . . ?
C21 C18 C20 108.4(6) . . ?
C15 C18 C20 108.8(5) . . ?
C19 C18 C20 109.1(6) . . ?
C18 C19 H19A 109.5 . . ?
C18 C19 H19B 109.5 . . ?
H19A C19 H19B 109.5 . . ?
C18 C19 H19C 109.5 . . ?
H19A C19 H19C 109.5 . . ?
H19B C19 H19C 109.5 . . ?
C18 C20 H20A 109.5 . . ?
C18 C20 H20B 109.5 . . ?
H20A C20 H20B 109.5 . . ?
C18 C20 H20C 109.5 . . ?
H20A C20 H20C 109.5 . . ?
H20B C20 H20C 109.5 . . ?
C18 C21 H21A 109.5 . . ?
C18 C21 H21B 109.5 . . ?
H21A C21 H21B 109.5 . . ?
C18 C21 H21C 109.5 . . ?
H21A C21 H21C 109.5 . . ?
H21B C21 H21C 109.5 . . ?
C24 C22 C17 113.2(4) . . ?
C24 C22 H22A 108.9 . . ?
C17 C22 H22A 108.9 . . ?
C24 C22 H22B 108.9 . . ?
C17 C22 H22B 108.9 . . ?
H22A C22 H22B 107.7 . . ?
O3 C23 C28 119.9(4) . . ?
O3 C23 C24 118.7(4) . . ?
C28 C23 C24 121.4(4) . . ?
C25 C24 C23 117.6(5) . . ?
C25 C24 C22 121.8(4) . . ?
C23 C24 C22 120.6(4) . . ?
C24 C25 C26 123.0(5) . . ?
C24 C25 H25 118.5 . . ?
C26 C25 H25 118.5 . . ?
C25 C26 C27 117.0(5) . . ?
C25 C26 C29 117.1(6) . . ?
C27 C26 C29 125.2(6) . . ?
C25 C26 C29X 126.1(7) . . ?
C27 C26 C29X 114.9(7) . . ?
C28 C27 C26 122.7(5) . . ?
C28 C27 H27 118.6 . . ?
C26 C27 H27 118.6 . . ?
C23 C28 C27 117.9(5) . . ?
C23 C28 C33 121.8(4) . . ?
C27 C28 C33 120.3(4) . . ?
C31 C29 C32 107.7(10) . . ?
C31 C29 C30 108.1(10) . . ?
C32 C29 C30 109.7(10) . . ?
C31 C29 C26 108.8(9) . . ?
C32 C29 C26 110.1(10) . . ?
C30 C29 C26 112.4(8) . . ?
C29 C30 H30A 109.5 . . ?
C29 C30 H30B 109.5 . . ?
H30A C30 H30B 109.5 . . ?
C29 C30 H30C 109.5 . . ?
H30A C30 H30C 109.5 . . ?
H30B C30 H30C 109.5 . . ?
C29 C31 H31A 109.5 . . ?
C29 C31 H31B 109.5 . . ?
H31A C31 H31B 109.5 . . ?
C29 C31 H31C 109.5 . . ?
H31A C31 H31C 109.5 . . ?
H31B C31 H31C 109.5 . . ?
C29 C32 H32A 109.5 . . ?
C29 C32 H32B 109.5 . . ?
H32A C32 H32B 109.5 . . ?
C29 C32 H32C 109.5 . . ?
H32A C32 H32C 109.5 . . ?
H32B C32 H32C 109.5 . . ?
C31X C29X C32X 108.6(13) . . ?
C31X C29X C30X 108.8(13) . . ?
C32X C29X C30X 109.6(14) . . ?
C31X C29X C26 107.6(13) . . ?
C32X C29X C26 107.5(13) . . ?
C30X C29X C26 114.6(11) . . ?
C29X C30X H30D 109.5 . . ?
C29X C30X H33E 109.5 . . ?
H30D C30X H33E 109.5 . . ?
C29X C30X H34F 109.5 . . ?
H30D C30X H34F 109.5 . . ?
H33E C30X H34F 109.5 . . ?
C29X C31X H31D 109.5 . . ?
C29X C31X H31E 109.5 . . ?
H31D C31X H31E 109.5 . . ?
C29X C31X H31F 109.5 . . ?
H31D C31X H31F 109.5 . . ?
H31E C31X H31F 109.5 . . ?
C29X C32X H32D 109.5 . . ?
C29X C32X H32E 109.5 . . ?
H32D C32X H32E 109.5 . . ?
C29X C32X H32F 109.5 . . ?
H32D C32X H32F 109.5 . . ?
H32E C32X H32F 109.5 . . ?
C35 C33 C28 114.0(4) . . ?
C35 C33 H33A 108.8 . . ?
C28 C33 H33A 108.8 . . ?
C35 C33 H33B 108.8 . . ?
C28 C33 H33B 108.8 . . ?
H33A C33 H33B 107.7 . . ?
O4 C34 C35 120.5(4) . . ?
O4 C34 C39 120.1(5) . . ?
C35 C34 C39 119.4(5) . . ?
C36 C35 C34 119.2(5) . . ?
C36 C35 C33 121.0(5) . . ?
C34 C35 C33 119.8(4) . . ?
C35 C36 C37 123.1(5) . . ?
C35 C36 H36 118.4 . . ?
C37 C36 H36 118.4 . . ?
C38 C37 C36 116.3(5) . . ?
C38 C37 C40 122.9(6) . . ?
C36 C37 C40 120.8(6) . . ?
C39 C38 C37 123.0(5) . . ?
C39 C38 H38 118.5 . . ?
C37 C38 H38 118.5 . . ?
C38 C39 C34 119.0(5) . . ?
C38 C39 C44 120.7(5) . . ?
C34 C39 C44 120.3(5) . . ?
C42 C40 C37 111.2(6) . . ?
C42 C40 C41 110.3(8) . . ?
C37 C40 C41 108.7(6) . . ?
C42 C40 C43 107.8(7) . . ?
C37 C40 C43 112.0(7) . . ?
C41 C40 C43 106.9(8) . . ?
C40 C41 H41A 109.5 . . ?
C40 C41 H41B 109.5 . . ?
H41A C41 H41B 109.5 . . ?
C40 C41 H41C 109.5 . . ?
H41A C41 H41C 109.5 . . ?
H41B C41 H41C 109.5 . . ?
C40 C42 H42A 109.5 . . ?
C40 C42 H42B 109.5 . . ?
H42A C42 H42B 109.5 . . ?
C40 C42 H42C 109.5 . . ?
H42A C42 H42C 109.5 . . ?
H42B C42 H42C 109.5 . . ?
C40 C43 H43A 109.5 . . ?
C40 C43 H43B 109.5 . . ?
H43A C43 H43B 109.5 . . ?
C40 C43 H43C 109.5 . . ?
H43A C43 H43C 109.5 . . ?
H43B C43 H43C 109.5 . . ?
C39 C44 C46 112.6(5) . . ?
C39 C44 H44A 109.1 . . ?
C46 C44 H44A 109.1 . . ?
C39 C44 H44B 109.1 . . ?
C46 C44 H44B 109.1 . . ?
H44A C44 H44B 107.8 . . ?
O5 C45 C50 118.6(5) . . ?
O5 C45 C46 119.5(5) . . ?
C50 C45 C46 121.8(5) . . ?
C47 C46 C45 117.0(5) . . ?
C47 C46 C44 121.8(5) . . ?
C45 C46 C44 121.3(5) . . ?
C48 C47 C46 123.2(6) . . ?
C48 C47 H47 118.4 . . ?
C46 C47 H47 118.4 . . ?
C49 C48 C47 117.5(5) . . ?
C49 C48 C51 125.4(6) . . ?
C47 C48 C51 116.3(6) . . ?
C49 C48 C51X 112.4(9) . . ?
C47 C48 C51X 127.1(9) . . ?
C48 C49 C50 122.2(6) . . ?
C48 C49 H49 118.9 . . ?
C50 C49 H49 118.9 . . ?
C49 C50 C45 118.2(5) . . ?
C49 C50 C55 122.1(5) . . ?
C45 C50 C55 119.4(5) . . ?
C53 C51 C52 110.9(11) . . ?
C53 C51 C54 109.6(10) . . ?
C52 C51 C54 107.8(12) . . ?
C53 C51 C48 112.3(9) . . ?
C52 C51 C48 108.1(14) . . ?
C54 C51 C48 108.0(9) . . ?
C51 C52 H52A 109.5 . . ?
C51 C52 H52B 109.5 . . ?
H52A C52 H52B 109.5 . . ?
C51 C52 H52C 109.5 . . ?
H52A C52 H52C 109.5 . . ?
H52B C52 H52C 109.5 . . ?
C51 C53 H53A 109.5 . . ?
C51 C53 H53B 109.5 . . ?
H53A C53 H53B 109.5 . . ?
C51 C53 H53C 109.5 . . ?
H53A C53 H53C 109.5 . . ?
H53B C53 H53C 109.5 . . ?
C51 C54 H54A 109.5 . . ?
C51 C54 H54B 109.5 . . ?
H54A C54 H54B 109.5 . . ?
C51 C54 H54C 109.5 . . ?
H54A C54 H54C 109.5 . . ?
H54B C54 H54C 109.5 . . ?
C52X C51X C54X 110.4(19) . . ?
C52X C51X C53X 109.0(19) . . ?
C54X C51X C53X 107.8(17) . . ?
C52X C51X C48 107(2) . . ?
C54X C51X C48 121.2(17) . . ?
C53X C51X C48 101.0(18) . . ?
C51X C52X H52D 109.5 . . ?
C51X C52X H52E 109.5 . . ?
H52D C52X H52E 109.5 . . ?
C51X C52X H52F 109.5 . . ?
H52D C52X H52F 109.5 . . ?
H52E C52X H52F 109.5 . . ?
C51X C53X H53D 109.5 . . ?
C51X C53X H53E 109.5 . . ?
H53D C53X H53E 109.5 . . ?
C51X C53X H53F 109.5 . . ?
H53D C53X H53F 109.5 . . ?
H53E C53X H53F 109.5 . . ?
C51X C54X H54D 109.5 . . ?
C51X C54X H54E 109.5 . . ?
H54D C54X H54E 109.5 . . ?
C51X C54X H54F 109.5 . . ?
H54D C54X H54F 109.5 . . ?
H54E C54X H54F 109.5 . . ?
C57 C55 C50 110.6(4) . . ?
C57 C55 H55A 109.5 . . ?
C50 C55 H55A 109.5 . . ?
C57 C55 H55B 109.5 . . ?
C50 C55 H55B 109.5 . . ?
H55A C55 H55B 108.1 . . ?
O6 C56 C57 120.7(4) . . ?
O6 C56 C61 119.3(4) . . ?
C57 C56 C61 120.0(4) . . ?
C56 C57 C58 119.1(5) . . ?
C56 C57 C55 122.5(4) . . ?
C58 C57 C55 118.3(4) . . ?
C59 C58 C57 122.2(5) . . ?
C59 C58 H58 118.9 . . ?
C57 C58 H58 118.9 . . ?
C60 C59 C58 116.8(5) . . ?
C60 C59 C62 121.3(5) . . ?
C58 C59 C62 121.9(5) . . ?
C59 C60 C61 123.3(5) . . ?
C59 C60 H60 118.3 . . ?
C61 C60 H60 118.3 . . ?
C60 C61 C56 118.6(4) . . ?
C60 C61 C66 119.6(4) . . ?
C56 C61 C66 121.7(4) . . ?
C63 C62 C59 112.5(5) . . ?
C63 C62 C65 108.7(5) . . ?
C59 C62 C65 108.5(5) . . ?
C63 C62 C64 108.2(5) . . ?
C59 C62 C64 110.2(4) . . ?
C65 C62 C64 108.7(5) . . ?
C62 C63 H63A 109.5 . . ?
C62 C63 H63B 109.5 . . ?
H63A C63 H63B 109.5 . . ?
C62 C63 H63C 109.5 . . ?
H63A C63 H63C 109.5 . . ?
H63B C63 H63C 109.5 . . ?
C62 C64 H64A 109.5 . . ?
C62 C64 H64B 109.5 . . ?
H64A C64 H64B 109.5 . . ?
C62 C64 H64C 109.5 . . ?
H64A C64 H64C 109.5 . . ?
H64B C64 H64C 109.5 . . ?
C62 C65 H65A 109.5 . . ?
C62 C65 H65B 109.5 . . ?
H65A C65 H65B 109.5 . . ?
C62 C65 H65C 109.5 . . ?
H65A C65 H65C 109.5 . . ?
H65B C65 H65C 109.5 . . ?
C68 C66 C61 110.7(4) . . ?
C68 C66 H66A 109.5 . . ?
C61 C66 H66A 109.5 . . ?
C68 C66 H66B 109.5 . . ?
C61 C66 H66B 109.5 . . ?
H66A C66 H66B 108.1 . . ?
O7 C67 C72 120.1(4) . . ?
O7 C67 C68 118.7(4) . . ?
C72 C67 C68 121.2(5) . . ?
C69 C68 C67 118.5(5) . . ?
C69 C68 C66 121.4(5) . . ?
C67 C68 C66 120.0(4) . . ?
C68 C69 C70 122.7(5) . . ?
C68 C69 H69 118.7 . . ?
C70 C69 H69 118.7 . . ?
C71 C70 C69 116.9(5) . . ?
C71 C70 C73 123.2(5) . . ?
C69 C70 C73 119.9(5) . . ?
C70 C71 C72 122.8(5) . . ?
C70 C71 H71 118.6 . . ?
C72 C71 H71 118.6 . . ?
C67 C72 C71 117.8(5) . . ?
C67 C72 C77 121.1(4) . . ?
C71 C72 C77 121.0(5) . . ?
C76 C73 C75 108.8(5) . . ?
C76 C73 C70 111.9(5) . . ?
C75 C73 C70 108.7(5) . . ?
C76 C73 C74 108.1(6) . . ?
C75 C73 C74 109.5(6) . . ?
C70 C73 C74 109.9(5) . . ?
C73 C74 H74A 109.5 . . ?
C73 C74 H74B 109.5 . . ?
H74A C74 H74B 109.5 . . ?
C73 C74 H74C 109.5 . . ?
H74A C74 H74C 109.5 . . ?
H74B C74 H74C 109.5 . . ?
C73 C75 H75A 109.5 . . ?
C73 C75 H75B 109.5 . . ?
H75A C75 H75B 109.5 . . ?
C73 C75 H75C 109.5 . . ?
H75A C75 H75C 109.5 . . ?
H75B C75 H75C 109.5 . . ?
C73 C76 H76A 109.5 . . ?
C73 C76 H76B 109.5 . . ?
H76A C76 H76B 109.5 . . ?
C73 C76 H76C 109.5 . . ?
H76A C76 H76C 109.5 . . ?
H76B C76 H76C 109.5 . . ?
C72 C77 C79 115.1(4) . . ?
C72 C77 H77A 108.5 . . ?
C79 C77 H77A 108.5 . . ?
C72 C77 H77B 108.5 . . ?
C79 C77 H77B 108.5 . . ?
H77A C77 H77B 107.5 . . ?
O8 C78 C83 119.7(5) . . ?
O8 C78 C79 120.4(4) . . ?
C83 C78 C79 119.9(5) . . ?
C80 C79 C78 119.1(5) . . ?
C80 C79 C77 120.7(5) . . ?
C78 C79 C77 120.2(4) . . ?
C79 C80 C81 122.5(5) . . ?
C79 C80 H80 118.8 . . ?
C81 C80 H80 118.8 . . ?
C82 C81 C80 116.9(5) . . ?
C82 C81 C84 120.1(5) . . ?
C80 C81 C84 123.0(6) . . ?
C83 C82 C81 123.1(5) . . ?
C83 C82 H82 118.5 . . ?
C81 C82 H82 118.5 . . ?
C82 C83 C78 118.5(5) . . ?
C82 C83 C88 121.4(5) . . ?
C78 C83 C88 120.2(5) . . ?
C86 C84 C85 109.7(6) . . ?
C86 C84 C81 109.0(6) . . ?
C85 C84 C81 111.9(5) . . ?
C86 C84 C87 109.3(6) . . ?
C85 C84 C87 108.0(6) . . ?
C81 C84 C87 108.9(5) . . ?
C84 C85 H85A 109.5 . . ?
C84 C85 H85B 109.5 . . ?
H85A C85 H85B 109.5 . . ?
C84 C85 H85C 109.5 . . ?
H85A C85 H85C 109.5 . . ?
H85B C85 H85C 109.5 . . ?
C84 C86 H86A 109.5 . . ?
C84 C86 H86B 109.5 . . ?
H86A C86 H86B 109.5 . . ?
C84 C86 H86C 109.5 . . ?
H86A C86 H86C 109.5 . . ?
H86B C86 H86C 109.5 . . ?
C84 C87 H87A 109.5 . . ?
C84 C87 H87B 109.5 . . ?
H87A C87 H87B 109.5 . . ?
C84 C87 H87C 109.5 . . ?
H87A C87 H87C 109.5 . . ?
H87B C87 H87C 109.5 . . ?
C83 C88 C2 113.9(5) . . ?
C83 C88 H88A 108.8 . . ?
C2 C88 H88A 108.8 . . ?
C83 C88 H88B 108.8 . . ?
C2 C88 H88B 108.8 . . ?
H88A C88 H88B 107.7 . . ?
C89 O12 W1 172.7(4) . . ?
C90 C89 O12 124.4(9) . . ?
O12 C89 C90X 123.7(15) . . ?
O12 C89 C92X 110.3(13) . . ?
C90X C89 C92X 109.9(17) . . ?
O12 C89 C91X 97.4(10) . . ?
C90X C89 C91X 108.6(14) . . ?
C92X C89 C91X 104.7(16) . . ?
C90 C89 H89A 106.2 . . ?
O12 C89 H89A 106.2 . . ?
C90 C89 H89B 106.2 . . ?
O12 C89 H89B 106.2 . . ?
H89A C89 H89B 106.4 . . ?
C89 C90 H90A 109.5 . . ?
C89 C90 H90B 109.5 . . ?
H90A C90 H90B 109.5 . . ?
C89 C90 H90C 109.5 . . ?
H90A C90 H90C 109.5 . . ?
H90B C90 H90C 109.5 . . ?
C89 C90X H90D 109.5 . . ?
C89 C90X H90E 109.5 . . ?
H90D C90X H90E 109.5 . . ?
C89 C90X H90F 109.5 . . ?
H90D C90X H90F 109.5 . . ?
H90E C90X H90F 109.5 . . ?
C89 C91X H91A 109.5 . . ?
C89 C91X H91B 109.5 . . ?
H91A C91X H91B 109.5 . . ?
C89 C91X H91C 109.5 . . ?
H91A C91X H91C 109.5 . . ?
H91B C91X H91C 109.5 . . ?
C89 C92X H92A 109.5 . . ?
C89 C92X H92B 109.5 . . ?
H92A C92X H92B 109.5 . . ?
C89 C92X H92C 109.5 . . ?
H92A C92X H92C 109.5 . . ?
H92B C92X H92C 109.5 . . ?
C93 O13 W2 175.6(5) . . ?
O13 C93 C95 121.0(11) . . ?
O13 C93 C96 106.5(11) . . ?
C95 C93 C96 111.2(10) . . ?
O13 C93 C94 103.3(8) . . ?
C95 C93 C94 107.9(9) . . ?
C96 C93 C94 105.7(10) . . ?
C93 C94 H94A 109.5 . . ?
C93 C94 H94B 109.5 . . ?
H94A C94 H94B 109.5 . . ?
C93 C94 H94C 109.5 . . ?
H94A C94 H94C 109.5 . . ?
H94B C94 H94C 109.5 . . ?
C93 C95 H95A 109.5 . . ?
C93 C95 H95B 109.5 . . ?
H95A C95 H95B 109.5 . . ?
C93 C95 H95C 109.5 . . ?
H95A C95 H95C 109.5 . . ?
H95B C95 H95C 109.5 . . ?
C93 C96 H96A 109.5 . . ?
C93 C96 H96B 109.5 . . ?
H96A C96 H96B 109.5 . . ?
C93 C96 H96C 109.5 . . ?
H96A C96 H96C 109.5 . . ?
H96B C96 H96C 109.5 . . ?
C97 O14 Nb1 171.0(5) . . ?
C98X C97 O14 130.4(11) . . ?
O14 C97 C99 113.7(10) . . ?
O14 C97 C100 102.1(9) . . ?
C99 C97 C100 114.2(9) . . ?
O14 C97 C98 105.8(8) . . ?
C99 C97 C98 115.4(9) . . ?
C100 C97 C98 104.2(9) . . ?
C98X C97 H97A 104.7 . . ?
O14 C97 H97A 104.7 . . ?
C98X C97 H97B 104.7 . . ?
O14 C97 H97B 104.7 . . ?
H97A C97 H97B 105.7 . . ?
C97 C98 H98A 109.5 . . ?
C97 C98 H98B 109.5 . . ?
H98A C98 H98B 109.5 . . ?
C97 C98 H98C 109.5 . . ?
H98A C98 H98C 109.5 . . ?
H98B C98 H98C 109.5 . . ?
C97 C99 H99A 109.5 . . ?
C97 C99 H99B 109.5 . . ?
H99A C99 H99B 109.5 . . ?
C97 C99 H99C 109.5 . . ?
H99A C99 H99C 109.5 . . ?
H99B C99 H99C 109.5 . . ?
C97 C100 H10M 109.5 . . ?
C97 C100 H10N 109.5 . . ?
H10M C100 H10N 109.5 . . ?
C97 C100 H10O 109.5 . . ?
H10M C100 H10O 109.5 . . ?
H10N C100 H10O 109.5 . . ?
C97 C98X H98D 109.5 . . ?
C97 C98X H98E 109.5 . . ?
H98D C98X H98E 109.5 . . ?
C97 C98X H98F 109.5 . . ?
H98D C98X H98F 109.5 . . ?
H98E C98X H98F 109.5 . . ?
C101 O15 Nb1 176.5(4) . . ?
O15 C101 C13X 112.5(14) . . ?
O15 C101 C103 110.0(7) . . ?
O15 C101 C104 110.9(7) . . ?
C103 C101 C104 113.2(9) . . ?
O15 C101 C12X 112.4(14) . . ?
C13X C101 C12X 113.2(17) . . ?
O15 C101 C14X 102.1(12) . . ?
C13X C101 C14X 108.9(16) . . ?
C12X C101 C14X 107.0(17) . . ?
O15 C101 C102 104.3(6) . . ?
C103 C101 C102 108.5(9) . . ?
C104 C101 C102 109.5(7) . . ?
C101 C102 H10D 109.5 . . ?
C101 C102 H10E 109.5 . . ?
H10D C102 H10E 109.5 . . ?
C101 C102 H10F 109.5 . . ?
H10D C102 H10F 109.5 . . ?
H10E C102 H10F 109.5 . . ?
C101 C103 H10G 109.5 . . ?
C101 C103 H10H 109.5 . . ?
H10G C103 H10H 109.5 . . ?
C101 C103 H10I 109.5 . . ?
H10G C103 H10I 109.5 . . ?
H10H C103 H10I 109.5 . . ?
C101 C104 H10J 109.5 . . ?
C101 C104 H10K 109.5 . . ?
H10J C104 H10K 109.5 . . ?
C101 C104 H10L 109.5 . . ?
H10J C104 H10L 109.5 . . ?
H10K C104 H10L 109.5 . . ?
C101 C12X H12A 109.5 . . ?
C101 C12X H12B 109.5 . . ?
H12A C12X H12B 109.5 . . ?
C101 C12X H12C 109.5 . . ?
H12A C12X H12C 109.5 . . ?
H12B C12X H12C 109.5 . . ?
C101 C13X H13A 109.5 . . ?
C101 C13X H13B 109.5 . . ?
H13A C13X H13B 109.5 . . ?
C101 C13X H13C 109.5 . . ?
H13A C13X H13C 109.5 . . ?
H13B C13X H13C 109.5 . . ?
C101 C14X H14A 109.5 . . ?
C101 C14X H14B 109.5 . . ?
H14A C14X H14B 109.5 . . ?
C101 C14X H14C 109.5 . . ?
H14A C14X H14C 109.5 . . ?
H14B C14X H14C 109.5 . . ?
C105 N1 Li1 148.7(6) . . ?
N1 C105 C106 177.9(7) . . ?
C105 C106 H105 109.5 . . ?
C105 C106 H106 109.5 . . ?
H105 C106 H106 109.5 . . ?
C105 C106 H107 109.5 . . ?
H105 C106 H107 109.5 . . ?
H106 C106 H107 109.5 . . ?
C107 N2 Li1 172.3(7) . . ?
N2 C107 C108 178.6(9) . . ?
C107 C108 H108 109.5 . . ?
C107 C108 H109 109.5 . . ?
H108 C108 H109 109.5 . . ?
C107 C108 H110 109.5 . . ?
H108 C108 H110 109.5 . . ?
H109 C108 H110 109.5 . . ?
N3 C109 C110 169.2(14) . . ?
C109 C110 H111 109.5 . . ?
C109 C110 H112 109.5 . . ?
H111 C110 H112 109.5 . . ?
C109 C110 H113 109.5 . . ?
H111 C110 H113 109.5 . . ?
H112 C110 H113 109.5 . . ?
N4 C111 C112 178.9(8) . . ?
C111 C112 H114 109.5 . . ?
C111 C112 H115 109.5 . . ?
H114 C112 H115 109.5 . . ?
C111 C112 H116 109.5 . . ?
H114 C112 H116 109.5 . . ?
H115 C112 H116 109.5 . . ?
N5 C113 C114 178.9(9) . . ?
C113 C114 H117 109.5 . . ?
C113 C114 H118 109.5 . . ?
H117 C114 H118 109.5 . . ?
C113 C114 H119 109.5 . . ?
H117 C114 H119 109.5 . . ?
H118 C114 H119 109.5 . . ?

loop_
_geom_bond_atom_site_label_1
_geom_bond_atom_site_label_2
_geom_bond_distance
_geom_bond_site_symmetry_2
_geom_bond_publ_flag
W1 O10 1.775(3) . ?
W1 O12 1.855(4) . ?
W1 O7 1.924(3) . ?
W1 O1 1.933(3) . ?
W1 O9 1.938(3) . ?
W1 O8 2.046(3) . ?
W1 Li1 3.248(11) . ?
W2 O11 1.765(3) . ?
W2 O13 1.841(3) . ?
W2 O9 1.917(3) . ?
W2 O5 1.935(3) . ?
W2 O3 1.941(3) . ?
W2 O4 2.065(3) . ?
W2 Li1 3.249(11) . ?
Nb1 O14 1.851(4) . ?
Nb1 O15 1.854(4) . ?
Nb1 O2 1.923(3) . ?
Nb1 O6 1.926(3) . ?
Nb1 O10 2.096(3) . ?
Nb1 O11 2.121(3) . ?
Li1 N2 2.066(12) . ?
Li1 O9 2.105(11) . ?
Li1 N1 2.107(12) . ?
Li1 O8 2.136(11) . ?
Li1 O4 2.140(11) . ?
O1 C1 1.372(6) . ?
O2 C12 1.343(6) . ?
O3 C23 1.371(6) . ?
O4 C34 1.358(6) . ?
O5 C45 1.367(6) . ?
O6 C56 1.349(6) . ?
O7 C67 1.367(6) . ?
O8 C78 1.362(6) . ?
C1 C2 1.395(7) . ?
C1 C6 1.404(7) . ?
C2 C3 1.384(7) . ?
C2 C88 1.517(7) . ?
C3 C4 1.381(9) . ?
C3 H3 0.9500 . ?
C4 C5 1.393(9) . ?
C4 C7 1.550(9) . ?
C5 C6 1.382(7) . ?
C5 H5 0.9500 . ?
C6 C11 1.516(7) . ?
C7 C10 1.500(7) . ?
C7 C8 1.510(7) . ?
C7 C9 1.586(8) . ?
C8 H8A 0.9800 . ?
C8 H8B 0.9800 . ?
C8 H8C 0.9800 . ?
C9 H9A 0.9800 . ?
C9 H9B 0.9800 . ?
C9 H9C 0.9800 . ?
C10 H10A 0.9800 . ?
C10 H10B 0.9800 . ?
C10 H10C 0.9800 . ?
C11 C13 1.521(7) . ?
C11 H11A 0.9900 . ?
C11 H11B 0.9900 . ?
C12 C17 1.405(7) . ?
C12 C13 1.410(7) . ?
C13 C14 1.385(7) . ?
C14 C15 1.392(8) . ?
C14 H14 0.9500 . ?
C15 C16 1.392(7) . ?
C15 C18 1.526(7) . ?
C16 C17 1.397(7) . ?
C16 H16 0.9500 . ?
C17 C22 1.523(7) . ?
C18 C21 1.509(9) . ?
C18 C19 1.533(9) . ?
C18 C20 1.544(8) . ?
C19 H19A 0.9800 . ?
C19 H19B 0.9800 . ?
C19 H19C 0.9800 . ?
C20 H20A 0.9800 . ?
C20 H20B 0.9800 . ?
C20 H20C 0.9800 . ?
C21 H21A 0.9800 . ?
C21 H21B 0.9800 . ?
C21 H21C 0.9800 . ?
C22 C24 1.505(7) . ?
C22 H22A 0.9900 . ?
C22 H22B 0.9900 . ?
C23 C28 1.389(7) . ?
C23 C24 1.411(7) . ?
C24 C25 1.387(7) . ?
C25 C26 1.391(7) . ?
C25 H25 0.9500 . ?
C26 C27 1.395(7) . ?
C26 C29 1.557(13) . ?
C26 C29X 1.560(18) . ?
C27 C28 1.394(7) . ?
C27 H27 0.9500 . ?
C28 C33 1.521(7) . ?
C29 C31 1.521(12) . ?
C29 C32 1.539(12) . ?
C29 C30 1.548(12) . ?
C30 H30A 0.9800 . ?
C30 H30B 0.9800 . ?
C30 H30C 0.9800 . ?
C31 H31A 0.9800 . ?
C31 H31B 0.9800 . ?
C31 H31C 0.9800 . ?
C32 H32A 0.9800 . ?
C32 H32B 0.9800 . ?
C32 H32C 0.9800 . ?
C29X C31X 1.528(15) . ?
C29X C32X 1.540(14) . ?
C29X C30X 1.549(14) . ?
C30X H30D 0.9800 . ?
C30X H33E 0.9800 . ?
C30X H34F 0.9800 . ?
C31X H31D 0.9800 . ?
C31X H31E 0.9800 . ?
C31X H31F 0.9800 . ?
C32X H32D 0.9800 . ?
C32X H32E 0.9800 . ?
C32X H32F 0.9800 . ?
C33 C35 1.517(7) . ?
C33 H33A 0.9900 . ?
C33 H33B 0.9900 . ?
C34 C35 1.408(7) . ?
C34 C39 1.410(7) . ?
C35 C36 1.369(7) . ?
C36 C37 1.399(8) . ?
C36 H36 0.9500 . ?
C37 C38 1.397(9) . ?
C37 C40 1.521(9) . ?
C38 C39 1.378(8) . ?
C38 H38 0.9500 . ?
C39 C44 1.513(8) . ?
C40 C42 1.513(10) . ?
C40 C41 1.522(13) . ?
C40 C43 1.554(11) . ?
C41 H41A 0.9800 . ?
C41 H41B 0.9800 . ?
C41 H41C 0.9800 . ?
C42 H42A 0.9800 . ?
C42 H42B 0.9800 . ?
C42 H42C 0.9800 . ?
C43 H43A 0.9800 . ?
C43 H43B 0.9800 . ?
C43 H43C 0.9800 . ?
C44 C46 1.514(8) . ?
C44 H44A 0.9900 . ?
C44 H44B 0.9900 . ?
C45 C50 1.394(7) . ?
C45 C46 1.398(7) . ?
C46 C47 1.392(8) . ?
C47 C48 1.386(9) . ?
C47 H47 0.9500 . ?
C48 C49 1.383(9) . ?
C48 C51 1.572(11) . ?
C48 C51X 1.59(2) . ?
C49 C50 1.391(7) . ?
C49 H49 0.9500 . ?
C50 C55 1.517(7) . ?
C51 C53 1.536(16) . ?
C51 C52 1.546(13) . ?
C51 C54 1.551(13) . ?
C52 H52A 0.9800 . ?
C52 H52B 0.9800 . ?
C52 H52C 0.9800 . ?
C53 H53A 0.9800 . ?
C53 H53B 0.9800 . ?
C53 H53C 0.9800 . ?
C54 H54A 0.9800 . ?
C54 H54B 0.9800 . ?
C54 H54C 0.9800 . ?
C51X C52X 1.542(17) . ?
C51X C54X 1.543(17) . ?
C51X C53X 1.54(2) . ?
C52X H52D 0.9800 . ?
C52X H52E 0.9800 . ?
C52X H52F 0.9800 . ?
C53X H53D 0.9800 . ?
C53X H53E 0.9800 . ?
C53X H53F 0.9800 . ?
C54X H54D 0.9800 . ?
C54X H54E 0.9800 . ?
C54X H54F 0.9800 . ?
C55 C57 1.510(7) . ?
C55 H55A 0.9900 . ?
C55 H55B 0.9900 . ?
C56 C57 1.389(7) . ?
C56 C61 1.410(7) . ?
C57 C58 1.401(7) . ?
C58 C59 1.398(7) . ?
C58 H58 0.9500 . ?
C59 C60 1.383(7) . ?
C59 C62 1.527(7) . ?
C60 C61 1.386(7) . ?
C60 H60 0.9500 . ?
C61 C66 1.523(7) . ?
C62 C63 1.526(8) . ?
C62 C65 1.542(8) . ?
C62 C64 1.543(8) . ?
C63 H63A 0.9800 . ?
C63 H63B 0.9800 . ?
C63 H63C 0.9800 . ?
C64 H64A 0.9800 . ?
C64 H64B 0.9800 . ?
C64 H64C 0.9800 . ?
C65 H65A 0.9800 . ?
C65 H65B 0.9800 . ?
C65 H65C 0.9800 . ?
C66 C68 1.513(7) . ?
C66 H66A 0.9900 . ?
C66 H66B 0.9900 . ?
C67 C72 1.389(7) . ?
C67 C68 1.400(7) . ?
C68 C69 1.385(7) . ?
C69 C70 1.395(8) . ?
C69 H69 0.9500 . ?
C70 C71 1.388(8) . ?
C70 C73 1.536(8) . ?
C71 C72 1.405(7) . ?
C71 H71 0.9500 . ?
C72 C77 1.517(7) . ?
C73 C76 1.521(9) . ?
C73 C75 1.527(9) . ?
C73 C74 1.543(9) . ?
C74 H74A 0.9800 . ?
C74 H74B 0.9800 . ?
C74 H74C 0.9800 . ?
C75 H75A 0.9800 . ?
C75 H75B 0.9800 . ?
C75 H75C 0.9800 . ?
C76 H76A 0.9800 . ?
C76 H76B 0.9800 . ?
C76 H76C 0.9800 . ?
C77 C79 1.519(7) . ?
C77 H77A 0.9900 . ?
C77 H77B 0.9900 . ?
C78 C83 1.403(7) . ?
C78 C79 1.408(7) . ?
C79 C80 1.381(7) . ?
C80 C81 1.393(8) . ?
C80 H80 0.9500 . ?
C81 C82 1.390(8) . ?
C81 C84 1.542(8) . ?
C82 C83 1.386(8) . ?
C82 H82 0.9500 . ?
C83 C88 1.512(8) . ?
C84 C86 1.523(10) . ?
C84 C85 1.532(10) . ?
C84 C87 1.545(10) . ?
C85 H85A 0.9800 . ?
C85 H85B 0.9800 . ?
C85 H85C 0.9800 . ?
C86 H86A 0.9800 . ?
C86 H86B 0.9800 . ?
C86 H86C 0.9800 . ?
C87 H87A 0.9800 . ?
C87 H87B 0.9800 . ?
C87 H87C 0.9800 . ?
C88 H88A 0.9900 . ?
C88 H88B 0.9900 . ?
O12 C89 1.386(7) . ?
C89 C90 1.317(14) . ?
C89 C90X 1.480(14) . ?
C89 C92X 1.518(14) . ?
C89 C91X 1.571(15) . ?
C89 H89A 0.9900 . ?
C89 H89B 0.9900 . ?
C90 H90A 0.9800 . ?
C90 H90B 0.9800 . ?
C90 H90C 0.9800 . ?
C90X H90D 0.9800 . ?
C90X H90E 0.9800 . ?
C90X H90F 0.9800 . ?
C91X H91A 0.9800 . ?
C91X H91B 0.9800 . ?
C91X H91C 0.9800 . ?
C92X H92A 0.9800 . ?
C92X H92B 0.9800 . ?
C92X H92C 0.9800 . ?
O13 C93 1.414(7) . ?
C93 C95 1.458(12) . ?
C93 C96 1.525(11) . ?
C93 C94 1.555(11) . ?
C94 H94A 0.9800 . ?
C94 H94B 0.9800 . ?
C94 H94C 0.9800 . ?
C95 H95A 0.9800 . ?
C95 H95B 0.9800 . ?
C95 H95C 0.9800 . ?
C96 H96A 0.9800 . ?
C96 H96B 0.9800 . ?
C96 H96C 0.9800 . ?
O14 C97 1.384(7) . ?
C97 C98X 1.274(18) . ?
C97 C99 1.425(11) . ?
C97 C100 1.549(11) . ?
C97 C98 1.560(11) . ?
C97 H97A 0.9900 . ?
C97 H97B 0.9900 . ?
C98 H98A 0.9800 . ?
C98 H98B 0.9800 . ?
C98 H98C 0.9800 . ?
C99 H99A 0.9800 . ?
C99 H99B 0.9800 . ?
C99 H99C 0.9800 . ?
C100 H10M 0.9800 . ?
C100 H10N 0.9800 . ?
C100 H10O 0.9800 . ?
C98X H98D 0.9800 . ?
C98X H98E 0.9800 . ?
C98X H98F 0.9800 . ?
O15 C101 1.405(7) . ?
C101 C13X 1.467(15) . ?
C101 C103 1.478(11) . ?
C101 C104 1.507(10) . ?
C101 C12X 1.519(14) . ?
C101 C14X 1.560(14) . ?
C101 C102 1.575(10) . ?
C102 H10D 0.9800 . ?
C102 H10E 0.9800 . ?
C102 H10F 0.9800 . ?
C103 H10G 0.9800 . ?
C103 H10H 0.9800 . ?
C103 H10I 0.9800 . ?
C104 H10J 0.9800 . ?
C104 H10K 0.9800 . ?
C104 H10L 0.9800 . ?
C12X H12A 0.9800 . ?
C12X H12B 0.9800 . ?
C12X H12C 0.9800 . ?
C13X H13A 0.9800 . ?
C13X H13B 0.9800 . ?
C13X H13C 0.9800 . ?
C14X H14A 0.9800 . ?
C14X H14B 0.9800 . ?
C14X H14C 0.9800 . ?
N1 C105 1.165(8) . ?
C105 C106 1.458(9) . ?
C106 H105 0.9800 . ?
C106 H106 0.9800 . ?
C106 H107 0.9800 . ?
N2 C107 1.170(8) . ?
C107 C108 1.442(10) . ?
C108 H108 0.9800 . ?
C108 H109 0.9800 . ?
C108 H110 0.9800 . ?
N3 C109 1.202(14) . ?
C109 C110 1.304(14) . ?
C110 H111 0.9800 . ?
C110 H112 0.9800 . ?
C110 H113 0.9800 . ?
N4 C111 1.137(9) . ?
C111 C112 1.386(8) . ?
C112 H114 0.9800 . ?
C112 H115 0.9800 . ?
C112 H116 0.9800 . ?
N5 C113 1.155(9) . ?
C113 C114 1.425(9) . ?
C114 H117 0.9800 . ?
C114 H118 0.9800 . ?
C114 H119 0.9800 . ?

loop_
_geom_hbond_atom_site_label_D
_geom_hbond_atom_site_label_H
_geom_hbond_atom_site_label_A
_geom_hbond_distance_DH
_geom_hbond_distance_HA
_geom_hbond_distance_DA
_geom_hbond_angle_DHA
_geom_hbond_site_symmetry_A
_geom_hbond_publ_flag
C100 H10M O6 0.98 2.35 3.061(16) 128.4 2_665 yes
C106 H106 N5 0.98 2.66 3.580(10) 156.0 2_566 yes
C108 H109 N5 0.98 2.62 3.176(14) 116.1 . yes
C112 H114 O5 0.98 2.64 3.169(7) 114.0 . yes
C114 H118 O1 0.98 2.57 3.146(7) 117.9 . yes

loop_
_geom_torsion_atom_site_label_1
_geom_torsion_atom_site_label_2
_geom_torsion_atom_site_label_3
_geom_torsion_atom_site_label_4
_geom_torsion
_geom_torsion_site_symmetry_1
_geom_torsion_site_symmetry_2
_geom_torsion_site_symmetry_3
_geom_torsion_site_symmetry_4
_geom_torsion_publ_flag
O12 W1 O10 Nb1 177.6(4) . . . . ?
O7 W1 O10 Nb1 -94.8(5) . . . . ?
O1 W1 O10 Nb1 89.8(5) . . . . ?
O9 W1 O10 Nb1 -0.4(5) . . . . ?
O8 W1 O10 Nb1 -6.0(11) . . . . ?
Li1 W1 O10 Nb1 1.0(6) . . . . ?
O13 W2 O11 Nb1 -179.4(4) . . . . ?
O9 W2 O11 Nb1 1.5(4) . . . . ?
O5 W2 O11 Nb1 92.3(4) . . . . ?
O3 W2 O11 Nb1 -91.1(4) . . . . ?
O4 W2 O11 Nb1 1.7(11) . . . . ?
Li1 W2 O11 Nb1 0.4(5) . . . . ?
W1 O1 C1 C2 86.2(6) . . . . ?
W1 O1 C1 C6 -93.7(5) . . . . ?
O1 C1 C2 C3 -179.2(5) . . . . ?
C6 C1 C2 C3 0.7(8) . . . . ?
O1 C1 C2 C88 0.5(8) . . . . ?
C6 C1 C2 C88 -179.5(5) . . . . ?
C1 C2 C3 C4 1.7(9) . . . . ?
C88 C2 C3 C4 -178.0(6) . . . . ?
C2 C3 C4 C5 -2.8(11) . . . . ?
C2 C3 C4 C7 173.2(6) . . . . ?
C3 C4 C5 C6 1.4(11) . . . . ?
C7 C4 C5 C6 -174.3(7) . . . . ?
C4 C5 C6 C1 0.9(9) . . . . ?
C4 C5 C6 C11 -175.7(6) . . . . ?
O1 C1 C6 C5 178.0(5) . . . . ?
C2 C1 C6 C5 -2.0(8) . . . . ?
O1 C1 C6 C11 -5.4(7) . . . . ?
C2 C1 C6 C11 174.7(5) . . . . ?
C3 C4 C7 C10 -174.5(7) . . . . ?
C5 C4 C7 C10 1.2(11) . . . . ?
C3 C4 C7 C8 52.7(10) . . . . ?
C5 C4 C7 C8 -131.6(8) . . . . ?
C3 C4 C7 C9 -62.1(9) . . . . ?
C5 C4 C7 C9 113.7(8) . . . . ?
C5 C6 C11 C13 104.7(6) . . . . ?
C1 C6 C11 C13 -71.7(6) . . . . ?
Nb1 O2 C12 C17 90.4(16) . . . . ?
Nb1 O2 C12 C13 -91.2(15) . . . . ?
O2 C12 C13 C14 -171.0(4) . . . . ?
C17 C12 C13 C14 7.3(7) . . . . ?
O2 C12 C13 C11 11.2(7) . . . . ?
C17 C12 C13 C11 -170.4(4) . . . . ?
C6 C11 C13 C14 -49.8(6) . . . . ?
C6 C11 C13 C12 128.0(5) . . . . ?
C12 C13 C14 C15 -2.0(7) . . . . ?
C11 C13 C14 C15 175.8(5) . . . . ?
C13 C14 C15 C16 -3.5(8) . . . . ?
C13 C14 C15 C18 176.7(5) . . . . ?
C14 C15 C16 C17 3.9(8) . . . . ?
C18 C15 C16 C17 -176.4(5) . . . . ?
C15 C16 C17 C12 1.4(7) . . . . ?
C15 C16 C17 C22 -178.8(5) . . . . ?
O2 C12 C17 C16 171.3(4) . . . . ?
C13 C12 C17 C16 -7.0(7) . . . . ?
O2 C12 C17 C22 -8.5(7) . . . . ?
C13 C12 C17 C22 173.1(4) . . . . ?
C16 C15 C18 C21 -0.6(8) . . . . ?
C14 C15 C18 C21 179.1(6) . . . . ?
C16 C15 C18 C19 -120.5(6) . . . . ?
C14 C15 C18 C19 59.2(7) . . . . ?
C16 C15 C18 C20 119.7(6) . . . . ?
C14 C15 C18 C20 -60.6(7) . . . . ?
C16 C17 C22 C24 51.0(6) . . . . ?
C12 C17 C22 C24 -129.2(5) . . . . ?
W2 O3 C23 C28 -84.0(5) . . . . ?
W2 O3 C23 C24 95.4(5) . . . . ?
O3 C23 C24 C25 -174.0(4) . . . . ?
C28 C23 C24 C25 5.3(7) . . . . ?
O3 C23 C24 C22 4.7(7) . . . . ?
C28 C23 C24 C22 -176.0(4) . . . . ?
C17 C22 C24 C25 -112.8(5) . . . . ?
C17 C22 C24 C23 68.5(6) . . . . ?
C23 C24 C25 C26 -0.9(7) . . . . ?
C22 C24 C25 C26 -179.6(5) . . . . ?
C24 C25 C26 C27 -3.0(8) . . . . ?
C24 C25 C26 C29 -174.2(6) . . . . ?
C24 C25 C26 C29X 160.5(8) . . . . ?
C25 C26 C27 C28 2.8(8) . . . . ?
C29 C26 C27 C28 173.3(6) . . . . ?
C29X C26 C27 C28 -162.6(7) . . . . ?
O3 C23 C28 C27 173.9(4) . . . . ?
C24 C23 C28 C27 -5.4(7) . . . . ?
O3 C23 C28 C33 -6.2(7) . . . . ?
C24 C23 C28 C33 174.5(4) . . . . ?
C26 C27 C28 C23 1.3(7) . . . . ?
C26 C27 C28 C33 -178.6(5) . . . . ?
C25 C26 C29 C31 -59.0(10) . . . . ?
C27 C26 C29 C31 130.5(8) . . . . ?
C25 C26 C29 C32 -176.8(8) . . . . ?
C27 C26 C29 C32 12.8(11) . . . . ?
C25 C26 C29 C30 60.7(9) . . . . ?
C27 C26 C29 C30 -109.8(9) . . . . ?
C25 C26 C29X C31X 19.6(14) . . . . ?
C27 C26 C29X C31X -176.5(10) . . . . ?
C25 C26 C29X C32X 136.4(11) . . . . ?
C27 C26 C29X C32X -59.8(13) . . . . ?
C25 C26 C29X C30X -101.5(12) . . . . ?
C27 C26 C29X C30X 62.3(13) . . . . ?
C23 C28 C33 C35 94.6(6) . . . . ?
C27 C28 C33 C35 -85.5(6) . . . . ?
W2 O4 C34 C35 89.1(5) . . . . ?
Li1 O4 C34 C35 -92.7(7) . . . . ?
W2 O4 C34 C39 -91.4(5) . . . . ?
Li1 O4 C34 C39 86.7(7) . . . . ?
O4 C34 C35 C36 179.6(5) . . . . ?
C39 C34 C35 C36 0.2(8) . . . . ?
O4 C34 C35 C33 -2.1(7) . . . . ?
C39 C34 C35 C33 178.4(5) . . . . ?
C28 C33 C35 C36 85.9(6) . . . . ?
C28 C33 C35 C34 -92.3(6) . . . . ?
C34 C35 C36 C37 0.6(9) . . . . ?
C33 C35 C36 C37 -177.6(5) . . . . ?
C35 C36 C37 C38 -0.9(9) . . . . ?
C35 C36 C37 C40 177.3(6) . . . . ?
C36 C37 C38 C39 0.5(10) . . . . ?
C40 C37 C38 C39 -177.6(7) . . . . ?
C37 C38 C39 C34 0.2(10) . . . . ?
C37 C38 C39 C44 178.1(6) . . . . ?
O4 C34 C39 C38 -180.0(5) . . . . ?
C35 C34 C39 C38 -0.5(8) . . . . ?
O4 C34 C39 C44 2.1(8) . . . . ?
C35 C34 C39 C44 -178.5(5) . . . . ?
C38 C37 C40 C42 -128.0(8) . . . . ?
C36 C37 C40 C42 54.0(10) . . . . ?
C38 C37 C40 C41 110.4(8) . . . . ?
C36 C37 C40 C41 -67.6(9) . . . . ?
C38 C37 C40 C43 -7.4(11) . . . . ?
C36 C37 C40 C43 174.6(7) . . . . ?
C38 C39 C44 C46 -83.2(7) . . . . ?
C34 C39 C44 C46 94.7(6) . . . . ?
W2 O5 C45 C50 -92.4(5) . . . . ?
W2 O5 C45 C46 90.5(6) . . . . ?
O5 C45 C46 C47 179.4(5) . . . . ?
C50 C45 C46 C47 2.3(8) . . . . ?
O5 C45 C46 C44 -1.7(8) . . . . ?
C50 C45 C46 C44 -178.8(5) . . . . ?
C39 C44 C46 C47 90.6(7) . . . . ?
C39 C44 C46 C45 -88.2(7) . . . . ?
C45 C46 C47 C48 -0.7(10) . . . . ?
C44 C46 C47 C48 -179.6(6) . . . . ?
C46 C47 C48 C49 -0.4(11) . . . . ?
C46 C47 C48 C51 -171.0(7) . . . . ?
C46 C47 C48 C51X 158.4(13) . . . . ?
C47 C48 C49 C50 -0.2(10) . . . . ?
C51 C48 C49 C50 169.5(8) . . . . ?
C51X C48 C49 C50 -162.0(11) . . . . ?
C48 C49 C50 C45 1.8(9) . . . . ?
C48 C49 C50 C55 -172.2(6) . . . . ?
O5 C45 C50 C49 -179.9(5) . . . . ?
C46 C45 C50 C49 -2.9(8) . . . . ?
O5 C45 C50 C55 -5.8(7) . . . . ?
C46 C45 C50 C55 171.2(5) . . . . ?
C49 C48 C51 C53 -100.5(10) . . . . ?
C47 C48 C51 C53 69.3(10) . . . . ?
C49 C48 C51 C52 136.9(11) . . . . ?
C47 C48 C51 C52 -53.3(13) . . . . ?
C49 C48 C51 C54 20.5(14) . . . . ?
C47 C48 C51 C54 -169.7(9) . . . . ?
C49 C48 C51X C52X 176.6(17) . . . . ?
C47 C48 C51X C52X 17(2) . . . . ?
C49 C48 C51X C54X 49(2) . . . . ?
C47 C48 C51X C54X -110.4(18) . . . . ?
C49 C48 C51X C53X -69.6(16) . . . . ?
C47 C48 C51X C53X 130.8(15) . . . . ?
C49 C50 C55 C57 104.3(6) . . . . ?
C45 C50 C55 C57 -69.6(6) . . . . ?
Nb1 O6 C56 C57 -91.1(12) . . . . ?
Nb1 O6 C56 C61 91.6(12) . . . . ?
O6 C56 C57 C58 -173.8(4) . . . . ?
C61 C56 C57 C58 3.4(7) . . . . ?
O6 C56 C57 C55 8.4(7) . . . . ?
C61 C56 C57 C55 -174.4(4) . . . . ?
C50 C55 C57 C56 132.8(5) . . . . ?
C50 C55 C57 C58 -45.0(6) . . . . ?
C56 C57 C58 C59 -0.6(8) . . . . ?
C55 C57 C58 C59 177.3(5) . . . . ?
C57 C58 C59 C60 -2.0(8) . . . . ?
C57 C58 C59 C62 179.4(5) . . . . ?
C58 C59 C60 C61 1.8(8) . . . . ?
C62 C59 C60 C61 -179.6(5) . . . . ?
C59 C60 C61 C56 1.0(8) . . . . ?
C59 C60 C61 C66 -175.1(5) . . . . ?
O6 C56 C61 C60 173.6(4) . . . . ?
C57 C56 C61 C60 -3.7(7) . . . . ?
O6 C56 C61 C66 -10.4(7) . . . . ?
C57 C56 C61 C66 172.3(4) . . . . ?
C60 C59 C62 C63 -173.2(5) . . . . ?
C58 C59 C62 C63 5.3(7) . . . . ?
C60 C59 C62 C65 66.5(6) . . . . ?
C58 C59 C62 C65 -115.0(6) . . . . ?
C60 C59 C62 C64 -52.4(7) . . . . ?
C58 C59 C62 C64 126.1(6) . . . . ?
C60 C61 C66 C68 46.0(6) . . . . ?
C56 C61 C66 C68 -130.0(5) . . . . ?
W1 O7 C67 C72 -85.3(5) . . . . ?
W1 O7 C67 C68 95.3(5) . . . . ?
O7 C67 C68 C69 -177.6(4) . . . . ?
C72 C67 C68 C69 3.0(7) . . . . ?
O7 C67 C68 C66 5.7(7) . . . . ?
C72 C67 C68 C66 -173.8(4) . . . . ?
C61 C66 C68 C69 -108.6(5) . . . . ?
C61 C66 C68 C67 68.0(6) . . . . ?
C67 C68 C69 C70 -1.5(8) . . . . ?
C66 C68 C69 C70 175.2(5) . . . . ?
C68 C69 C70 C71 -0.7(8) . . . . ?
C68 C69 C70 C73 179.4(5) . . . . ?
C69 C70 C71 C72 1.5(8) . . . . ?
C73 C70 C71 C72 -178.5(5) . . . . ?
O7 C67 C72 C71 178.4(4) . . . . ?
C68 C67 C72 C71 -2.1(7) . . . . ?
O7 C67 C72 C77 -4.0(7) . . . . ?
C68 C67 C72 C77 175.4(4) . . . . ?
C70 C71 C72 C67 -0.2(8) . . . . ?
C70 C71 C72 C77 -177.7(5) . . . . ?
C71 C70 C73 C76 -7.5(8) . . . . ?
C69 C70 C73 C76 172.4(5) . . . . ?
C71 C70 C73 C75 112.6(7) . . . . ?
C69 C70 C73 C75 -67.5(7) . . . . ?
C71 C70 C73 C74 -127.6(6) . . . . ?
C69 C70 C73 C74 52.4(8) . . . . ?
C67 C72 C77 C79 91.7(6) . . . . ?
C71 C72 C77 C79 -90.9(6) . . . . ?
W1 O8 C78 C83 -90.4(5) . . . . ?
Li1 O8 C78 C83 82.7(7) . . . . ?
W1 O8 C78 C79 89.0(5) . . . . ?
Li1 O8 C78 C79 -97.9(7) . . . . ?
O8 C78 C79 C80 178.1(5) . . . . ?
C83 C78 C79 C80 -2.5(7) . . . . ?
O8 C78 C79 C77 -2.1(7) . . . . ?
C83 C78 C79 C77 177.3(5) . . . . ?
C72 C77 C79 C80 87.0(6) . . . . ?
C72 C77 C79 C78 -92.8(6) . . . . ?
C78 C79 C80 C81 2.1(8) . . . . ?
C77 C79 C80 C81 -177.7(5) . . . . ?
C79 C80 C81 C82 -0.6(8) . . . . ?
C79 C80 C81 C84 -179.9(5) . . . . ?
C80 C81 C82 C83 -0.6(9) . . . . ?
C84 C81 C82 C83 178.8(5) . . . . ?
C81 C82 C83 C78 0.2(8) . . . . ?
C81 C82 C83 C88 179.3(5) . . . . ?
O8 C78 C83 C82 -179.2(5) . . . . ?
C79 C78 C83 C82 1.4(8) . . . . ?
O8 C78 C83 C88 1.7(7) . . . . ?
C79 C78 C83 C88 -177.8(5) . . . . ?
C82 C81 C84 C86 60.6(8) . . . . ?
C80 C81 C84 C86 -120.1(7) . . . . ?
C82 C81 C84 C85 -177.8(6) . . . . ?
C80 C81 C84 C85 1.5(9) . . . . ?
C82 C81 C84 C87 -58.5(8) . . . . ?
C80 C81 C84 C87 120.8(7) . . . . ?
C82 C83 C88 C2 -84.8(6) . . . . ?
C78 C83 C88 C2 94.3(6) . . . . ?
C3 C2 C88 C83 89.4(6) . . . . ?
C1 C2 C88 C83 -90.4(6) . . . . ?
